data_2104068
loop_
_publ_author_name
'van Mechelen, Jan B.'
'Peschar, Rene'
'Schenk, Henk'

_publ_section_title
;
 Structures of mono-unsaturated triacylglycerols. IV. The highest
 melting \b'-2 polymorphs of <i>trans</i>-mono-unsaturated
 triacylglycerols and related saturated TAGs and their polymorphic
 stability
;
_journal_coeditor_code DR5019
_journal_issue 2
_journal_name_full 'Acta Crystallographica Section B'
_journal_page_first 249
_journal_page_last 259
_journal_paper_doi 10.1107/S0108768108004825
_journal_volume 64
_journal_year 2008
_chemical_formula_moiety 'C53 H102 O6'
_chemical_formula_structural 'C53 H102 O6'
_chemical_formula_sum 'C53 H102 O6'
_chemical_formula_weight 835.39
_chemical_melting_point 341
_chemical_name_common '[1_2]\b'~1~-2 PSP'
_chemical_name_systematic 1,3-dipalmitoyl-2-stearoylglycerol
_space_group_IT_number 5
_symmetry_cell_setting monoclinic
_symmetry_space_group_name_Hall 'I 2y'
_symmetry_space_group_name_H-M 'I 1 2 1'
_audit_creation_method 'from EXP file using GSAS2CIF'
_cell_angle_alpha 90.0
_cell_angle_beta 90.797(3)
_cell_angle_gamma 90.0
_cell_formula_units_Z 8
_cell_length_a 22.2531(3)
_cell_length_b 5.63390(14)
_cell_length_c 85.263(4)
_cell_measurement_temperature 250
_cell_volume 10688.5(6)
_computing_structure_refinement GSAS
_diffrn_ambient_temperature 250
_diffrn_radiation_type synchrotron
_diffrn_radiation_wavelength 0.79948
_exptl_absorpt_correction_T_max 1.00000
_exptl_absorpt_correction_T_min 1.00000
_exptl_absorpt_process_details
;   GSAS Absorption/surface roughness correction: function number 0
 No correction is applied.
;
_exptl_crystal_colour white
_exptl_crystal_density_diffrn 1.037
_exptl_crystal_description 'solid fat'
_refine_ls_extinction_method none
_refine_ls_goodness_of_fit_all 3.35
_refine_ls_hydrogen_treatment constr
_refine_ls_matrix_type full
_refine_ls_number_parameters 1005
_refine_ls_number_restraints 1059
_refine_ls_shift/su_max 3.59
_refine_ls_shift/su_mean 0.06
_reflns_number_total 2803
_cod_data_source_file dr5019.cif
_cod_data_source_block PSP-BPR2-1_2-SC1638-_publ
_cod_depositor_comments
;
The following automatic conversions were performed:
'_geom_bond_publ_flag' value 'N' changed to 'n' according to
'/home/saulius/struct/CIF-dictionaries/cif_core.dic' dictionary named
'cif_core.dic' version 2.4.1 from 2010-06-29 (640
times).

'_geom_angle_publ_flag' value 'N' changed to 'n' according to
'/home/saulius/struct/CIF-dictionaries/cif_core.dic' dictionary named
'cif_core.dic' version 2.4.1 from 2010-06-29 (624 times).

Automatic conversion script
Id: cif_fix_enum 1527 2010-12-29 10:47:43Z saulius 

The following automatic conversions were performed:

'_geom_bond_publ_flag' value 'N' changed to 'n' according to
/home/saulius/struct/CIF-dictionaries/cif_core.dic dictionary named
'cif_core.dic' version 2.4.1 from 2010-06-29 (640
times).

'_geom_angle_publ_flag' value 'N' changed to 'n' according
to /home/saulius/struct/CIF-dictionaries/cif_core.dic dictionary
named 'cif_core.dic' version 2.4.1 from 2010-06-29 (624 times).

Automatic conversion script
Id: cif_fix_values 1715 2011-07-08 13:25:40Z adriana 
;
_cod_original_cell_volume 10688.6(6)
_cod_original_sg_symbol_H-M 'I 2'
_cod_database_code 2104068

loop_
_symmetry_equiv_pos_site_id
_symmetry_equiv_pos_as_xyz
1 +x,+y,+z
2 -x,+y,-z
101 +x+1/2,+y+1/2,+z+1/2
102 -x+1/2,+y+1/2,-z+1/2

loop_
_atom_site_type_symbol
_atom_site_label
_atom_site_fract_x
_atom_site_fract_y
_atom_site_fract_z
_atom_site_U_iso_or_equiv
_atom_site_thermal_displace_type
_atom_site_occupancy
O O1a1 0.4335(2) 1.115(9) 0.72621(4) 0.0253 Uiso 1.0
C C1a1 0.4142(2) 1.1284(5) 0.71140(4) 0.0253 Uiso 1.0
C C2a1 0.4305(2) 0.9095(6) 0.70235(4) 0.0253 Uiso 1.0
O O2a1 0.3846(4) 1.2892(8) 0.70623(8) 0.0253 Uiso 1.0
C C3a1 0.4119(2) 0.9378(6) 0.68520(4) 0.0253 Uiso 1.0
C C4a1 0.4264(2) 0.7143(6) 0.67599(4) 0.0253 Uiso 1.0
C C5a1 0.4070(2) 0.7404(6) 0.65888(4) 0.0253 Uiso 1.0
C C6a1 0.4218(2) 0.5145(6) 0.64993(4) 0.0253 Uiso 1.0
C C7a1 0.4039(2) 0.5381(6) 0.63274(4) 0.0253 Uiso 1.0
C C8a1 0.4190(2) 0.3097(5) 0.62417(4) 0.0253 Uiso 1.0
C C9a1 0.4012(2) 0.3314(6) 0.60698(4) 0.0253 Uiso 1.0
C C10a1 0.4157(2) 0.1029(6) 0.59834(4) 0.0253 Uiso 1.0
C C11a1 0.3971(2) 0.1265(6) 0.58122(4) 0.0253 Uiso 1.0
C C12a1 0.4122(2) -0.0993(6) 0.57238(4) 0.0253 Uiso 1.0
C C13a1 0.3944(2) -0.0708(6) 0.55521(4) 0.0253 Uiso 1.0
C C14a1 0.4075(2) -0.2981(6) 0.54630(4) 0.0253 Uiso 1.0
C C15a1 0.3898(2) -0.2697(6) 0.52912(4) 0.0253 Uiso 1.0
C C16a1 0.4029(2) -0.4980(6) 0.52027(6) 0.0253 Uiso 1.0
C C11 0.3969(2) 1.2346(5) 0.73808(4) 0.0253 Uiso 1.0
C C21 0.37220(14) 1.0529(6) 0.74916(4) 0.0253 Uiso 1.0
O O1b1 0.32495(19) 1.1602(6) 0.75881(7) 0.0253 Uiso 1.0
C C1b1 0.28040(16) 1.0188(5) 0.76334(6) 0.0253 Uiso 1.0
C C2b1 0.23408(17) 1.1555(6) 0.77222(4) 0.0253 Uiso 1.0
O O2b1 0.2779(4) 0.8088(6) 0.76088(16) 0.0253 Uiso 1.0
C C3b1 0.2530(2) 1.1766(6) 0.78936(4) 0.0253 Uiso 1.0
C C4b1 0.2380(2) 0.9502(6) 0.79819(4) 0.0253 Uiso 1.0
C C5b1 0.2550(2) 0.9786(6) 0.81542(4) 0.0253 Uiso 1.0
C C6b1 0.2412(2) 0.7523(6) 0.82438(4) 0.0253 Uiso 1.0
C C7b1 0.2585(2) 0.7781(6) 0.84162(4) 0.0253 Uiso 1.0
C C8b1 0.2457(2) 0.5473(6) 0.85022(4) 0.0253 Uiso 1.0
C C9b1 0.2623(2) 0.5685(6) 0.86752(4) 0.0253 Uiso 1.0
C C10b1 0.2473(2) 0.3381(6) 0.87586(4) 0.0253 Uiso 1.0
C C11b1 0.2630(2) 0.3596(6) 0.89320(4) 0.0253 Uiso 1.0
C C12b1 0.2492(2) 0.1289(6) 0.90169(4) 0.0253 Uiso 1.0
C C13b1 0.2662(2) 0.1527(6) 0.91896(4) 0.0253 Uiso 1.0
C C14b1 0.2514(2) -0.0723(6) 0.92798(4) 0.0253 Uiso 1.0
C C15b1 0.2676(2) -0.0368(6) 0.94521(4) 0.0253 Uiso 1.0
C C16b1 0.2544(2) -0.2586(6) 0.95475(4) 0.0253 Uiso 1.0
C C17b1 0.2718(2) -0.2177(6) 0.97187(4) 0.0253 Uiso 1.0
C C18b1 0.2598(2) -0.4389(6) 0.98158(5) 0.0253 Uiso 1.0
C C31 0.42340(17) 0.9383(6) 0.75795(5) 0.0253 Uiso 1.0
O O1c1 0.4016(2) 0.7441(7) 0.76792(4) 0.0253 Uiso 1.0
C C1c1 0.42777(18) 0.7257(7) 0.78198(4) 0.0253 Uiso 1.0
C C2c1 0.39808(19) 0.5400(6) 0.79184(4) 0.0253 Uiso 1.0
O O2c1 0.4697(3) 0.8441(10) 0.78623(9) 0.0253 Uiso 1.0
C C3c1 0.42876(19) 0.5261(6) 0.80787(4) 0.0253 Uiso 1.0
C C4c1 0.39958(19) 0.3348(6) 0.81779(4) 0.0253 Uiso 1.0
C C5c1 0.43046(19) 0.3194(6) 0.83380(4) 0.0253 Uiso 1.0
C C6c1 0.40278(19) 0.1210(6) 0.84342(4) 0.0253 Uiso 1.0
C C7c1 0.43388(19) 0.1020(6) 0.85936(4) 0.0253 Uiso 1.0
C C8c1 0.40401(19) -0.0899(6) 0.86905(4) 0.0253 Uiso 1.0
C C9c1 0.43488(19) -0.1071(6) 0.88500(4) 0.0253 Uiso 1.0
C C10c1 0.40565(19) -0.3009(6) 0.89467(4) 0.0253 Uiso 1.0
C C11c1 0.43775(19) -0.3241(6) 0.91045(4) 0.0253 Uiso 1.0
C C12c1 0.40868(19) -0.5172(6) 0.92026(4) 0.0253 Uiso 1.0
C C13c1 0.43992(19) -0.5332(6) 0.93621(4) 0.0253 Uiso 1.0
C C14c1 0.40849(19) -0.7121(6) 0.94667(4) 0.0253 Uiso 1.0
C C15c1 0.4390(2) -0.7216(6) 0.96277(4) 0.0253 Uiso 1.0
C C16c1 0.4130(2) -0.9209(6) 0.97264(5) 0.0253 Uiso 1.0
H H161a1 0.4467(3) -0.5365(13) 0.52120(17) 0.0507 Uiso 1.0
H H162a1 0.3790(5) -0.6306(11) 0.52484(14) 0.0507 Uiso 1.0
H H163a1 0.3915(5) -0.4771(12) 0.50896(8) 0.0507 Uiso 1.0
H H151a1 0.4134(5) -0.1366(11) 0.52445(13) 0.0507 Uiso 1.0
H H152a1 0.3459(3) -0.2325(13) 0.52826(16) 0.0507 Uiso 1.0
H H141a1 0.3841(5) -0.4313(11) 0.55096(13) 0.0507 Uiso 1.0
H H142a1 0.4515(3) -0.3344(13) 0.54716(16) 0.0507 Uiso 1.0
H H131a1 0.4181(5) 0.0621(11) 0.55057(13) 0.0507 Uiso 1.0
H H132a1 0.3506(3) -0.0333(13) 0.55436(16) 0.0507 Uiso 1.0
H H121a1 0.3897(5) -0.2354(11) 0.57700(13) 0.0507 Uiso 1.0
H H122a1 0.4563(3) -0.1304(13) 0.57327(16) 0.0507 Uiso 1.0
H H111a1 0.4189(5) 0.2631(11) 0.57646(13) 0.0507 Uiso 1.0
H H112a1 0.3528(3) 0.1556(13) 0.58048(16) 0.0507 Uiso 1.0
H H101a1 0.3932(5) -0.0319(11) 0.60314(13) 0.0507 Uiso 1.0
H H102a1 0.4598(3) 0.0713(13) 0.59910(16) 0.0507 Uiso 1.0
H H91a1 0.4240(5) 0.4653(11) 0.60220(13) 0.0507 Uiso 1.0
H H92a1 0.3571(3) 0.3641(13) 0.60613(16) 0.0507 Uiso 1.0
H H81a1 0.3965(4) 0.1753(10) 0.62898(11) 0.0507 Uiso 1.0
H H82a1 0.4632(3) 0.2787(12) 0.62508(12) 0.0507 Uiso 1.0
H H71a1 0.4267(5) 0.6719(11) 0.62795(13) 0.0507 Uiso 1.0
H H72a1 0.3598(3) 0.5699(13) 0.63179(16) 0.0507 Uiso 1.0
H H61a1 0.3993(5) 0.3785(11) 0.65456(13) 0.0507 Uiso 1.0
H H62a1 0.4659(3) 0.4823(13) 0.65075(16) 0.0507 Uiso 1.0
H H51a1 0.4287(5) 0.8772(11) 0.65411(13) 0.0507 Uiso 1.0
H H52a1 0.3627(3) 0.7701(13) 0.65823(16) 0.0507 Uiso 1.0
H H41a1 0.4048(5) 0.5766(11) 0.68069(13) 0.0507 Uiso 1.0
H H42a1 0.4707(3) 0.6846(13) 0.67657(16) 0.0507 Uiso 1.0
H H31a1 0.3677(3) 0.9693(13) 0.68450(16) 0.0507 Uiso 1.0
H H32a1 0.4341(5) 1.0744(11) 0.68058(13) 0.0507 Uiso 1.0
H H21a1 0.4749(3) 0.8837(13) 0.70311(16) 0.0507 Uiso 1.0
H H22a1 0.4094(5) 0.7694(11) 0.70691(13) 0.0507 Uiso 1.0
H H111 0.4225(5) 1.3502(11) 0.74405(13) 0.0507 Uiso 1.0
H H121 0.3632(4) 1.3220(12) 0.73278(13) 0.0507 Uiso 1.0
H H181b1 0.2160(3) -0.4793(13) 0.98098(17) 0.0507 Uiso 1.0
H H182b1 0.2838(5) -0.5749(11) 0.97746(15) 0.0507 Uiso 1.0
H H183b1 0.2715(5) -0.4087(12) 0.99276(8) 0.0507 Uiso 1.0
H H171b1 0.2476(5) -0.0830(11) 0.97608(14) 0.0507 Uiso 1.0
H H172b1 0.3155(3) -0.1770(13) 0.97266(16) 0.0507 Uiso 1.0
H H161b1 0.2779(5) -0.3952(11) 0.95053(14) 0.0507 Uiso 1.0
H H162b1 0.2104(3) -0.2950(13) 0.95396(16) 0.0507 Uiso 1.0
H H151b1 0.2437(5) 0.0986(11) 0.94943(14) 0.0507 Uiso 1.0
H H152b1 0.3114(3) 0.0014(13) 0.94618(15) 0.0507 Uiso 1.0
H H141b1 0.2075(3) -0.1073(13) 0.92691(16) 0.0507 Uiso 1.0
H H142b1 0.2750(5) -0.2076(11) 0.92367(14) 0.0507 Uiso 1.0
H H131b1 0.3103(3) 0.1841(13) 0.91991(16) 0.0507 Uiso 1.0
H H132b1 0.2436(5) 0.2891(11) 0.92354(13) 0.0507 Uiso 1.0
H H121b1 0.2053(3) 0.0940(13) 0.90066(16) 0.0507 Uiso 1.0
H H122b1 0.2729(5) -0.0032(11) 0.89695(13) 0.0507 Uiso 1.0
H H111b1 0.3067(3) 0.3970(13) 0.89441(16) 0.0507 Uiso 1.0
H H112b1 0.2387(5) 0.4909(11) 0.89784(13) 0.0507 Uiso 1.0
H H101b1 0.2034(3) 0.3041(13) 0.87457(16) 0.0507 Uiso 1.0
H H102b1 0.2710(5) 0.2060(11) 0.87117(13) 0.0507 Uiso 1.0
H H91b1 0.2391(5) 0.7015(11) 0.87229(13) 0.0507 Uiso 1.0
H H92b1 0.3063(3) 0.6010(13) 0.86866(16) 0.0507 Uiso 1.0
H H81b1 0.2698(5) 0.4163(11) 0.84552(13) 0.0507 Uiso 1.0
H H82b1 0.2020(3) 0.5087(13) 0.84919(16) 0.0507 Uiso 1.0
H H71b1 0.2347(5) 0.9097(11) 0.84637(13) 0.0507 Uiso 1.0
H H72b1 0.3023(3) 0.8156(13) 0.84256(16) 0.0507 Uiso 1.0
H H61b1 0.2642(5) 0.6177(11) 0.81973(13) 0.0507 Uiso 1.0
H H62b1 0.1971(3) 0.7187(13) 0.82347(16) 0.0507 Uiso 1.0
H H51b1 0.2316(5) 1.1127(11) 0.81998(13) 0.0507 Uiso 1.0
H H52b1 0.2989(3) 1.0141(13) 0.81638(16) 0.0507 Uiso 1.0
H H41b1 0.1939(3) 0.9176(13) 0.79719(16) 0.0507 Uiso 1.0
H H42b1 0.2609(5) 0.8145(11) 0.79365(13) 0.0507 Uiso 1.0
H H31b1 0.2973(3) 1.2045(13) 0.79003(16) 0.0507 Uiso 1.0
H H32b1 0.2316(5) 1.3137(11) 0.79421(13) 0.0507 Uiso 1.0
H H21b1 0.1945(3) 1.0714(12) 0.77144(16) 0.0507 Uiso 1.0
H H22b1 0.2300(6) 1.3180(10) 0.76759(13) 0.0507 Uiso 1.0
H H211 0.3527(5) 0.9261(11) 0.74262(12) 0.0507 Uiso 1.0
H H161c1 0.3700(3) -0.8856(13) 0.97493(17) 0.0507 Uiso 1.0
H H162c1 0.4158(7) -1.0747(10) 0.96684(13) 0.0507 Uiso 1.0
H H163c1 0.4362(5) -0.9334(13) 0.98275(10) 0.0507 Uiso 1.0
H H151c1 0.4330(6) -0.5672(10) 0.96830(12) 0.0507 Uiso 1.0
H H152c1 0.4831(3) -0.7502(13) 0.96151(16) 0.0507 Uiso 1.0
H H141c1 0.4101(6) -0.8724(10) 0.94165(13) 0.0507 Uiso 1.0
H H142c1 0.3656(3) -0.6638(13) 0.94793(16) 0.0507 Uiso 1.0
H H131c1 0.4394(6) -0.3738(10) 0.94135(13) 0.0507 Uiso 1.0
H H132c1 0.4825(3) -0.5838(13) 0.93472(15) 0.0507 Uiso 1.0
H H121c1 0.4122(6) -0.6729(10) 0.91471(12) 0.0507 Uiso 1.0
H H122c1 0.3653(3) -0.4786(13) 0.92170(16) 0.0507 Uiso 1.0
H H111c1 0.4355(6) -0.1691(10) 0.91611(12) 0.0507 Uiso 1.0
H H112c1 0.4808(3) -0.3660(13) 0.90871(16) 0.0507 Uiso 1.0
H H101c1 0.4078(6) -0.4551(10) 0.88891(11) 0.0507 Uiso 1.0
H H102c1 0.3626(3) -0.2584(13) 0.8965(3) 0.0507 Uiso 1.0
H H91c1 0.4311(6) 0.0483(10) 0.89055(12) 0.0507 Uiso 1.0
H H92c1 0.4783(3) -0.1453(13) 0.88359(16) 0.0507 Uiso 1.0
H H81c1 0.4071(6) -0.2456(10) 0.86351(12) 0.0507 Uiso 1.0
H H82c1 0.3608(3) -0.0489(13) 0.87051(16) 0.0507 Uiso 1.0
H H71c1 0.4311(6) 0.2571(10) 0.86499(12) 0.0507 Uiso 1.0
H H72c1 0.4771(3) 0.0597(13) 0.85789(16) 0.0507 Uiso 1.0
H H61c1 0.4073(6) -0.0331(10) 0.83776(12) 0.0507 Uiso 1.0
H H62c1 0.3592(3) 0.1555(13) 0.84495(16) 0.0507 Uiso 1.0
H H51c1 0.4254(6) 0.4737(10) 0.83943(12) 0.0507 Uiso 1.0
H H52c1 0.4742(3) 0.2865(13) 0.83241(16) 0.0507 Uiso 1.0
H H41c1 0.4028(6) 0.1785(10) 0.81232(12) 0.0507 Uiso 1.0
H H42c1 0.3562(3) 0.3747(13) 0.81924(16) 0.0507 Uiso 1.0
H H31c1 0.4721(3) 0.4863(13) 0.80649(16) 0.0507 Uiso 1.0
H H32c1 0.4253(6) 0.6826(10) 0.81330(12) 0.0507 Uiso 1.0
H H21c1 0.3547(3) 0.5812(13) 0.79313(16) 0.0507 Uiso 1.0
H H22c1 0.4013(6) 0.3830(10) 0.78646(12) 0.0507 Uiso 1.0
H H311 0.4438(5) 1.0602(11) 0.76469(12) 0.0507 Uiso 1.0
H H321 0.4528(4) 0.8739(12) 0.75028(11) 0.0507 Uiso 1.0
O O1a2 0.4386(2) 0.6260(8) 0.27295(4) 0.0253 Uiso 1.0
C C1a2 0.4187(2) 0.6360(5) 0.28756(4) 0.0253 Uiso 1.0
C C2a2 0.4361(2) 0.4182(6) 0.29668(4) 0.0253 Uiso 1.0
O O2a2 0.3908(4) 0.7995(8) 0.29276(8) 0.0253 Uiso 1.0
C C3a2 0.4105(2) 0.4313(6) 0.31312(4) 0.0253 Uiso 1.0
C C4a2 0.4353(2) 0.2307(6) 0.32326(4) 0.0253 Uiso 1.0
C C5a2 0.4107(2) 0.2451(6) 0.33981(4) 0.0253 Uiso 1.0
C C6a2 0.4341(2) 0.0377(6) 0.34959(4) 0.0253 Uiso 1.0
C C7a2 0.4124(2) 0.0549(6) 0.36638(4) 0.0253 Uiso 1.0
C C8a2 0.4345(2) -0.1579(6) 0.37575(4) 0.0253 Uiso 1.0
C C9a2 0.4136(2) -0.1402(6) 0.39258(4) 0.0253 Uiso 1.0
C C10a2 0.4364(2) -0.3516(6) 0.40204(4) 0.0253 Uiso 1.0
C C11a2 0.4139(2) -0.3360(6) 0.41877(4) 0.0253 Uiso 1.0
C C12a2 0.4368(2) -0.5455(6) 0.42836(4) 0.0253 Uiso 1.0
C C13a2 0.4147(2) -0.5266(6) 0.44511(4) 0.0253 Uiso 1.0
C C14a2 0.4375(2) -0.7355(6) 0.45478(4) 0.0253 Uiso 1.0
C C15a2 0.4161(2) -0.7150(6) 0.47158(4) 0.0253 Uiso 1.0
C C16a2 0.4381(2) -0.9268(6) 0.48111(5) 0.0253 Uiso 1.0
C C12 0.40401(19) 0.7599(6) 0.26109(4) 0.0253 Uiso 1.0
C C22 0.37153(15) 0.5900(5) 0.25038(4) 0.0253 Uiso 1.0
O O1b2 0.3274(2) 0.7201(6) 0.24064(7) 0.0253 Uiso 1.0
C C1b2 0.28335(17) 0.5935(5) 0.23401(6) 0.0253 Uiso 1.0
C C2b2 0.23649(17) 0.7521(6) 0.22682(4) 0.0253 Uiso 1.0
O O2b2 0.2815(5) 0.3805(6) 0.23359(18) 0.0253 Uiso 1.0
C C3b2 0.2449(2) 0.7637(5) 0.20918(4) 0.0253 Uiso 1.0
C C4b2 0.2360(2) 0.5200(5) 0.20184(4) 0.0253 Uiso 1.0
C C5b2 0.2454(2) 0.5369(5) 0.18424(4) 0.0253 Uiso 1.0
C C6b2 0.2366(2) 0.2967(5) 0.17640(4) 0.0253 Uiso 1.0
C C7b2 0.2465(2) 0.3192(5) 0.15884(4) 0.0253 Uiso 1.0
C C8b2 0.2378(2) 0.0803(5) 0.15079(4) 0.0253 Uiso 1.0
C C9b2 0.2471(2) 0.1052(5) 0.13323(4) 0.0253 Uiso 1.0
C C10b2 0.2382(2) -0.1332(5) 0.12521(4) 0.0253 Uiso 1.0
C C11b2 0.2470(2) -0.1075(5) 0.10764(4) 0.0253 Uiso 1.0
C C12b2 0.2382(2) -0.3465(5) 0.09965(4) 0.0253 Uiso 1.0
C C13b2 0.2475(2) -0.3222(5) 0.08209(4) 0.0253 Uiso 1.0
C C14b2 0.2382(2) -0.5593(5) 0.07391(4) 0.0253 Uiso 1.0
C C15b2 0.2474(2) -0.5296(5) 0.05638(4) 0.0253 Uiso 1.0
C C16b2 0.2386(2) -0.7657(6) 0.04801(4) 0.0253 Uiso 1.0
C C17b2 0.2479(2) -0.7369(6) 0.03047(4) 0.0253 Uiso 1.0
C C18b2 0.2395(2) -0.9741(6) 0.02217(6) 0.0253 Uiso 1.0
C C32 0.41709(16) 0.4413(6) 0.24205(5) 0.0253 Uiso 1.0
O O1c2 0.38756(18) 0.2693(8) 0.23151(5) 0.0253 Uiso 1.0
C C1c2 0.42159(13) 0.1778(9) 0.22033(4) 0.0253 Uiso 1.0
C C2c2 0.38455(16) 0.1008(7) 0.20638(4) 0.0253 Uiso 1.0
O O2c2 0.47540(17) 0.1691(13) 0.22107(10) 0.0253 Uiso 1.0
C C3c2 0.42349(17) -0.0329(7) 0.19482(4) 0.0253 Uiso 1.0
C C4c2 0.38731(17) -0.0974(7) 0.18017(4) 0.0253 Uiso 1.0
C C5c2 0.42642(17) -0.2339(7) 0.16879(4) 0.0253 Uiso 1.0
C C6c2 0.38980(17) -0.3087(7) 0.15442(4) 0.0253 Uiso 1.0
C C7c2 0.42874(17) -0.4477(7) 0.14314(4) 0.0253 Uiso 1.0
C C8c2 0.39252(17) -0.5121(6) 0.12851(4) 0.0253 Uiso 1.0
C C9c2 0.43107(17) -0.6505(6) 0.11714(4) 0.0253 Uiso 1.0
C C10c2 0.39417(17) -0.7135(6) 0.10260(4) 0.0253 Uiso 1.0
C C11c2 0.43197(17) -0.8550(6) 0.09119(4) 0.0253 Uiso 1.0
C C12c2 0.39497(17) -0.9180(7) 0.07664(4) 0.0253 Uiso 1.0
C C13c2 0.43269(17) -1.0581(7) 0.06513(4) 0.0253 Uiso 1.0
C C14c2 0.39623(17) -1.1139(7) 0.05035(4) 0.0253 Uiso 1.0
C C15c2 0.43423(17) -1.2519(7) 0.03878(4) 0.0253 Uiso 1.0
C C16c2 0.3970(2) -1.3187(7) 0.02434(5) 0.0253 Uiso 1.0
H H161a2 0.4226(6) -1.0770(10) 0.47627(14) 0.0507 Uiso 1.0
H H162a2 0.4830(3) -0.9292(13) 0.48124(18) 0.0507 Uiso 1.0
H H163a2 0.4233(5) -0.9134(12) 0.49210(9) 0.0507 Uiso 1.0
H H151a2 0.3712(3) -0.7102(13) 0.47162(16) 0.0507 Uiso 1.0
H H152a2 0.4323(6) -0.5656(10) 0.47637(13) 0.0507 Uiso 1.0
H H141a2 0.4824(3) -0.7364(13) 0.45476(16) 0.0507 Uiso 1.0
H H142a2 0.4221(6) -0.8865(10) 0.45008(13) 0.0507 Uiso 1.0
H H131a2 0.3698(3) -0.5272(13) 0.44503(16) 0.0507 Uiso 1.0
H H132a2 0.4296(6) -0.3754(10) 0.44992(13) 0.0507 Uiso 1.0
H H121a2 0.4817(3) -0.5453(13) 0.42840(16) 0.0507 Uiso 1.0
H H122a2 0.4217(6) -0.6962(10) 0.42353(13) 0.0507 Uiso 1.0
H H111a2 0.3690(3) -0.3374(13) 0.41862(16) 0.0507 Uiso 1.0
H H112a2 0.4285(6) -0.1852(10) 0.42368(13) 0.0507 Uiso 1.0
H H101a2 0.4813(3) -0.3512(13) 0.40215(16) 0.0507 Uiso 1.0
H H102a2 0.4215(6) -0.5022(10) 0.39715(13) 0.0507 Uiso 1.0
H H91a2 0.3687(3) -0.1383(13) 0.39263(16) 0.0507 Uiso 1.0
H H92a2 0.4292(6) 0.0101(10) 0.39737(13) 0.0507 Uiso 1.0
H H81a2 0.4794(3) -0.1628(13) 0.37565(16) 0.0507 Uiso 1.0
H H82a2 0.4181(5) -0.3061(10) 0.37090(13) 0.0507 Uiso 1.0
H H71a2 0.3675(3) 0.0575(13) 0.36640(16) 0.0507 Uiso 1.0
H H72a2 0.4282(6) 0.2035(10) 0.37131(13) 0.0507 Uiso 1.0
H H61a2 0.4791(3) 0.0396(13) 0.34965(16) 0.0507 Uiso 1.0
H H62a2 0.4196(6) -0.1147(10) 0.34491(13) 0.0507 Uiso 1.0
H H51a2 0.3658(3) 0.2394(13) 0.33933(16) 0.0507 Uiso 1.0
H H52a2 0.4237(6) 0.3979(10) 0.34479(13) 0.0507 Uiso 1.0
H H41a2 0.4802(3) 0.2416(13) 0.32374(16) 0.0507 Uiso 1.0
H H42a2 0.4234(6) 0.0755(10) 0.31848(13) 0.0507 Uiso 1.0
H H31a2 0.4216(6) 0.5868(10) 0.31798(13) 0.0507 Uiso 1.0
H H32a2 0.3658(3) 0.4180(13) 0.31242(16) 0.0507 Uiso 1.0
H H21a2 0.4199(6) 0.2744(10) 0.29119(13) 0.0507 Uiso 1.0
H H22a2 0.4809(3) 0.4079(13) 0.29735(16) 0.0507 Uiso 1.0
H H112 0.3744(4) 0.8646(11) 0.26644(13) 0.0507 Uiso 1.0
H H122 0.4320(4) 0.8603(12) 0.25484(12) 0.0507 Uiso 1.0
H H181b2 0.2693(4) -1.0916(11) 0.02634(15) 0.0507 Uiso 1.0
H H182b2 0.1979(4) -1.0345(12) 0.02399(17) 0.0507 Uiso 1.0
H H183b2 0.2455(5) -0.9528(13) 0.01066(8) 0.0507 Uiso 1.0
H H171b2 0.2894(4) -0.6767(12) 0.02858(15) 0.0507 Uiso 1.0
H H172b2 0.2179(4) -0.6204(11) 0.02618(14) 0.0507 Uiso 1.0
H H161b2 0.1968(3) -0.8243(12) 0.04986(15) 0.0507 Uiso 1.0
H H162b2 0.2681(4) -0.8836(11) 0.05227(14) 0.0507 Uiso 1.0
H H151b2 0.2891(3) -0.4708(12) 0.05452(15) 0.0507 Uiso 1.0
H H152b2 0.2178(4) -0.4115(11) 0.05215(14) 0.0507 Uiso 1.0
H H141b2 0.2676(4) -0.6775(11) 0.07820(14) 0.0507 Uiso 1.0
H H142b2 0.1963(3) -0.6162(12) 0.07578(15) 0.0507 Uiso 1.0
H H131b2 0.2181(4) -0.2044(11) 0.07771(14) 0.0507 Uiso 1.0
H H132b2 0.2894(3) -0.2657(12) 0.08019(15) 0.0507 Uiso 1.0
H H121b2 0.2677(4) -0.4632(11) 0.10406(14) 0.0507 Uiso 1.0
H H122b2 0.1964(3) -0.4041(12) 0.10156(15) 0.0507 Uiso 1.0
H H111b2 0.2172(4) 0.0089(11) 0.10330(14) 0.0507 Uiso 1.0
H H112b2 0.2886(3) -0.0485(12) 0.10566(15) 0.0507 Uiso 1.0
H H101b2 0.2681(4) -0.2491(11) 0.12952(14) 0.0507 Uiso 1.0
H H102b2 0.1966(3) -0.1920(12) 0.12722(15) 0.0507 Uiso 1.0
H H91b2 0.2888(3) 0.1628(12) 0.13129(15) 0.0507 Uiso 1.0
H H92b2 0.2175(4) 0.2218(11) 0.12882(14) 0.0507 Uiso 1.0
H H81b2 0.1962(3) 0.0214(12) 0.15271(15) 0.0507 Uiso 1.0
H H82b2 0.2676(4) -0.0360(11) 0.15513(14) 0.0507 Uiso 1.0
H H71b2 0.2882(3) 0.3772(12) 0.15698(15) 0.0507 Uiso 1.0
H H72b2 0.2171(4) 0.4362(11) 0.15434(13) 0.0507 Uiso 1.0
H H61b2 0.1948(3) 0.2394(12) 0.17831(15) 0.0507 Uiso 1.0
H H62b2 0.2662(4) 0.1812(11) 0.18093(14) 0.0507 Uiso 1.0
H H51b2 0.2871(4) 0.5943(12) 0.18226(15) 0.0507 Uiso 1.0
H H52b2 0.2159(4) 0.6526(11) 0.17966(13) 0.0507 Uiso 1.0
H H41b2 0.2656(4) 0.4061(11) 0.20652(13) 0.0507 Uiso 1.0
H H42b2 0.1942(4) 0.4632(12) 0.20392(15) 0.0507 Uiso 1.0
H H31b2 0.2148(4) 0.8764(11) 0.20456(13) 0.0507 Uiso 1.0
H H32b2 0.2864(4) 0.8220(12) 0.20694(15) 0.0507 Uiso 1.0
H H21b2 0.2403(6) 0.9149(10) 0.23139(13) 0.0507 Uiso 1.0
H H22b2 0.1957(3) 0.6864(12) 0.22906(15) 0.0507 Uiso 1.0
H H212 0.3482(5) 0.4798(11) 0.25720(12) 0.0507 Uiso 1.0
H H161c2 0.3625(4) -1.4206(12) 0.02754(15) 0.0507 Uiso 1.0
H H162c2 0.3814(6) -1.1718(10) 0.01911(13) 0.0507 Uiso 1.0
H H163c2 0.4226(5) -1.4091(11) 0.01685(11) 0.0507 Uiso 1.0
H H151c2 0.4496(6) -1.4000(10) 0.04391(13) 0.0507 Uiso 1.0
H H152c2 0.4690(4) -1.1521(12) 0.03550(15) 0.0507 Uiso 1.0
H H141c2 0.3826(6) -0.9623(10) 0.04535(13) 0.0507 Uiso 1.0
H H142c2 0.3604(4) -1.2109(12) 0.05318(15) 0.0507 Uiso 1.0
H H131c2 0.4456(6) -1.2102(10) 0.07019(13) 0.0507 Uiso 1.0
H H132c2 0.4689(4) -0.9632(12) 0.06232(15) 0.0507 Uiso 1.0
H H121c2 0.3803(6) -0.7693(10) 0.07147(13) 0.0507 Uiso 1.0
H H122c2 0.3599(4) -1.0169(12) 0.07982(15) 0.0507 Uiso 1.0
H H111c2 0.4459(6) -1.0047(10) 0.09640(13) 0.0507 Uiso 1.0
H H112c2 0.4676(4) -0.7583(12) 0.08814(15) 0.0507 Uiso 1.0
H H101c2 0.3802(6) -0.5640(10) 0.09740(13) 0.0507 Uiso 1.0
H H102c2 0.3586(4) -0.8099(12) 0.10572(15) 0.0507 Uiso 1.0
H H91c2 0.4458(6) -0.7992(10) 0.12231(13) 0.0507 Uiso 1.0
H H92c2 0.4661(4) -0.5510(12) 0.11405(15) 0.0507 Uiso 1.0
H H81c2 0.3780(6) -0.3635(10) 0.12329(13) 0.0507 Uiso 1.0
H H82c2 0.3573(4) -0.6115(12) 0.13154(15) 0.0507 Uiso 1.0
H H71c2 0.4431(6) -0.5967(10) 0.14834(13) 0.0507 Uiso 1.0
H H72c2 0.4641(4) -0.3489(12) 0.14013(15) 0.0507 Uiso 1.0
H H61c2 0.3738(5) -0.1640(10) 0.14899(13) 0.0507 Uiso 1.0
H H62c2 0.3555(4) -0.4105(12) 0.15776(15) 0.0507 Uiso 1.0
H H51c2 0.4432(5) -0.3778(10) 0.17412(13) 0.0507 Uiso 1.0
H H52c2 0.4602(4) -0.1294(12) 0.16541(14) 0.0507 Uiso 1.0
H H41c2 0.3726(6) 0.0513(10) 0.17497(13) 0.0507 Uiso 1.0
H H42c2 0.3521(4) -0.1972(12) 0.18314(15) 0.0507 Uiso 1.0
H H31c2 0.4581(4) 0.0695(12) 0.19181(15) 0.0507 Uiso 1.0
H H32c2 0.4390(6) -0.1813(10) 0.19987(13) 0.0507 Uiso 1.0
H H21c2 0.3513(4) -0.0050(11) 0.20996(14) 0.0507 Uiso 1.0
H H22c2 0.3670(5) 0.2438(11) 0.20109(13) 0.0507 Uiso 1.0
H H312 0.4420(5) 0.3528(12) 0.24998(11) 0.0507 Uiso 1.0
H H322 0.4438(5) 0.5468(11) 0.23580(13) 0.0507 Uiso 1.0

loop_
_atom_type_symbol
_atom_type_scat_dispersion_real
_atom_type_scat_dispersion_imag
_atom_type_scat_source
O 0.000 0.000 International_Tables_Vol_C
C 0.000 0.000 International_Tables_Vol_C
H 0.000 0.000 International_Tables_Vol_C

loop_
_geom_angle_atom_site_label_1
_geom_angle_atom_site_label_2
_geom_angle_atom_site_label_3
_geom_angle_site_symmetry_1
_geom_angle_site_symmetry_3
_geom_angle
_geom_angle_publ_flag
C1a1 O1a1 C11 1_555 1_555 116.9(19) n
O1a1 C1a1 C2a1 1_555 1_555 111.(2) n
O1a1 C1a1 O2a1 1_555 1_555 124.(2) n
C2a1 C1a1 O2a1 1_555 1_555 124.5(4) n
C1a1 C2a1 C3a1 1_555 1_555 110.1(3) n
C1a1 C2a1 H21a1 1_555 1_555 109.3(6) n
C1a1 C2a1 H22a1 1_555 1_555 109.3(6) n
C3a1 C2a1 H21a1 1_555 1_555 109.5(8) n
C3a1 C2a1 H22a1 1_555 1_555 109.5(7) n
H21a1 C2a1 H22a1 1_555 1_555 109.2(8) n
C2a1 C3a1 C4a1 1_555 1_555 110.6(3) n
C2a1 C3a1 H31a1 1_555 1_555 109.3(8) n
C2a1 C3a1 H32a1 1_555 1_555 109.2(7) n
C4a1 C3a1 H31a1 1_555 1_555 109.4(6) n
C4a1 C3a1 H32a1 1_555 1_555 108.9(6) n
H31a1 C3a1 H32a1 1_555 1_555 109.3(8) n
C3a1 C4a1 C5a1 1_555 1_555 110.8(3) n
C3a1 C4a1 H41a1 1_555 1_555 109.2(6) n
C3a1 C4a1 H42a1 1_555 1_555 109.2(6) n
C5a1 C4a1 H41a1 1_555 1_555 109.1(7) n
C5a1 C4a1 H42a1 1_555 1_555 109.3(8) n
H41a1 C4a1 H42a1 1_555 1_555 109.3(8) n
C4a1 C5a1 C6a1 1_555 1_555 109.8(3) n
C4a1 C5a1 H51a1 1_555 1_555 109.3(7) n
C4a1 C5a1 H52a1 1_555 1_555 109.6(8) n
C6a1 C5a1 H51a1 1_555 1_555 109.4(6) n
C6a1 C5a1 H52a1 1_555 1_555 109.4(6) n
H51a1 C5a1 H52a1 1_555 1_555 109.3(8) n
C5a1 C6a1 C7a1 1_555 1_555 110.8(3) n
C5a1 C6a1 H61a1 1_555 1_555 109.3(6) n
C5a1 C6a1 H62a1 1_555 1_555 109.6(6) n
C7a1 C6a1 H61a1 1_555 1_555 108.8(7) n
C7a1 C6a1 H62a1 1_555 1_555 109.0(8) n
H61a1 C6a1 H62a1 1_555 1_555 109.2(8) n
C6a1 C7a1 C8a1 1_555 1_555 109.5(3) n
C6a1 C7a1 H71a1 1_555 1_555 109.5(7) n
C6a1 C7a1 H72a1 1_555 1_555 109.7(8) n
C8a1 C7a1 H71a1 1_555 1_555 109.0(6) n
C8a1 C7a1 H72a1 1_555 1_555 109.7(6) n
H71a1 C7a1 H72a1 1_555 1_555 109.5(8) n
C7a1 C8a1 C9a1 1_555 1_555 109.9(3) n
C7a1 C8a1 H81a1 1_555 1_555 109.2(5) n
C7a1 C8a1 H82a1 1_555 1_555 109.5(5) n
C9a1 C8a1 H81a1 1_555 1_555 109.4(6) n
C9a1 C8a1 H82a1 1_555 1_555 109.4(6) n
H81a1 C8a1 H82a1 1_555 1_555 109.5(6) n
C8a1 C9a1 C10a1 1_555 1_555 110.2(3) n
C8a1 C9a1 H91a1 1_555 1_555 109.1(7) n
C8a1 C9a1 H92a1 1_555 1_555 109.2(8) n
C10a1 C9a1 H91a1 1_555 1_555 109.2(6) n
C10a1 C9a1 H92a1 1_555 1_555 109.6(6) n
H91a1 C9a1 H92a1 1_555 1_555 109.5(8) n
C9a1 C10a1 C11a1 1_555 1_555 109.6(3) n
C9a1 C10a1 H101a1 1_555 1_555 109.6(6) n
C9a1 C10a1 H102a1 1_555 1_555 109.5(6) n
C11a1 C10a1 H101a1 1_555 1_555 109.2(7) n
C11a1 C10a1 H102a1 1_555 1_555 109.4(8) n
H101a1 C10a1 H102a1 1_555 1_555 109.6(8) n
C10a1 C11a1 C12a1 1_555 1_555 110.2(3) n
C10a1 C11a1 H111a1 1_555 1_555 109.3(7) n
C10a1 C11a1 H112a1 1_555 1_555 109.3(8) n
C12a1 C11a1 H111a1 1_555 1_555 109.4(6) n
C12a1 C11a1 H112a1 1_555 1_555 109.4(6) n
H111a1 C11a1 H112a1 1_555 1_555 109.4(8) n
C11a1 C12a1 C13a1 1_555 1_555 109.5(3) n
C11a1 C12a1 H121a1 1_555 1_555 109.3(6) n
C11a1 C12a1 H122a1 1_555 1_555 109.5(6) n
C13a1 C12a1 H121a1 1_555 1_555 109.7(7) n
C13a1 C12a1 H122a1 1_555 1_555 109.6(8) n
H121a1 C12a1 H122a1 1_555 1_555 109.4(8) n
C12a1 C13a1 C14a1 1_555 1_555 110.1(3) n
C12a1 C13a1 H131a1 1_555 1_555 109.2(7) n
C12a1 C13a1 H132a1 1_555 1_555 109.5(8) n
C14a1 C13a1 H131a1 1_555 1_555 109.2(6) n
C14a1 C13a1 H132a1 1_555 1_555 109.6(6) n
H131a1 C13a1 H132a1 1_555 1_555 109.3(7) n
C13a1 C14a1 C15a1 1_555 1_555 110.1(3) n
C13a1 C14a1 H141a1 1_555 1_555 109.2(6) n
C13a1 C14a1 H142a1 1_555 1_555 109.3(6) n
C15a1 C14a1 H141a1 1_555 1_555 109.4(7) n
C15a1 C14a1 H142a1 1_555 1_555 109.5(8) n
H141a1 C14a1 H142a1 1_555 1_555 109.4(7) n
C14a1 C15a1 C16a1 1_555 1_555 109.9(3) n
C14a1 C15a1 H151a1 1_555 1_555 109.3(7) n
C14a1 C15a1 H152a1 1_555 1_555 109.5(8) n
C16a1 C15a1 H151a1 1_555 1_555 109.3(6) n
C16a1 C15a1 H152a1 1_555 1_555 109.6(6) n
H151a1 C15a1 H152a1 1_555 1_555 109.3(7) n
C15a1 C16a1 H161a1 1_555 1_555 109.7(6) n
C15a1 C16a1 H162a1 1_555 1_555 109.4(6) n
C15a1 C16a1 H163a1 1_555 1_555 109.3(5) n
H161a1 C16a1 H162a1 1_555 1_555 109.3(8) n
H161a1 C16a1 H163a1 1_555 1_555 109.5(9) n
H162a1 C16a1 H163a1 1_555 1_555 109.6(8) n
O1a1 C11 C21 1_555 1_555 109.4(18) n
O1a1 C11 H111 1_555 1_555 109.4(13) n
O1a1 C11 H121 1_555 1_555 109.5(10) n
C21 C11 H111 1_555 1_555 109.5(6) n
C21 C11 H121 1_555 1_555 109.9(6) n
H111 C11 H121 1_555 1_555 109.1(7) n
C11 C21 O1b1 1_555 1_555 110.0(3) n
C11 C21 C31 1_555 1_555 109.0(3) n
C11 C21 H211 1_555 1_555 107.2(6) n
O1b1 C21 C31 1_555 1_555 116.1(4) n
O1b1 C21 H211 1_555 1_555 107.2(7) n
C31 C21 H211 1_555 1_555 106.9(6) n
C21 O1b1 C1b1 1_555 1_555 117.1(3) n
O1b1 C1b1 C2b1 1_555 1_555 111.0(3) n
O1b1 C1b1 O2b1 1_555 1_555 124.8(4) n
C2b1 C1b1 O2b1 1_555 1_555 124.2(4) n
C1b1 C2b1 C3b1 1_555 1_555 110.0(3) n
C1b1 C2b1 H21b1 1_555 1_555 109.5(6) n
C1b1 C2b1 H22b1 1_555 1_555 109.3(7) n
C3b1 C2b1 H21b1 1_555 1_555 109.4(8) n
C3b1 C2b1 H22b1 1_555 1_555 109.2(7) n
H21b1 C2b1 H22b1 1_555 1_555 109.4(8) n
C2b1 C3b1 C4b1 1_555 1_555 110.5(3) n
C2b1 C3b1 H31b1 1_555 1_555 109.1(8) n
C2b1 C3b1 H32b1 1_555 1_555 109.3(7) n
C4b1 C3b1 H31b1 1_555 1_555 109.1(6) n
C4b1 C3b1 H32b1 1_555 1_555 109.5(6) n
H31b1 C3b1 H32b1 1_555 1_555 109.3(8) n
C3b1 C4b1 C5b1 1_555 1_555 109.7(3) n
C3b1 C4b1 H41b1 1_555 1_555 109.5(6) n
C3b1 C4b1 H42b1 1_555 1_555 109.5(6) n
C5b1 C4b1 H41b1 1_555 1_555 109.5(8) n
C5b1 C4b1 H42b1 1_555 1_555 109.4(7) n
H41b1 C4b1 H42b1 1_555 1_555 109.3(8) n
C4b1 C5b1 C6b1 1_555 1_555 110.3(3) n
C4b1 C5b1 H51b1 1_555 1_555 109.3(7) n
C4b1 C5b1 H52b1 1_555 1_555 109.3(8) n
C6b1 C5b1 H51b1 1_555 1_555 109.1(6) n
C6b1 C5b1 H52b1 1_555 1_555 109.4(6) n
H51b1 C5b1 H52b1 1_555 1_555 109.4(7) n
C5b1 C6b1 C7b1 1_555 1_555 110.8(3) n
C5b1 C6b1 H61b1 1_555 1_555 109.2(6) n
C5b1 C6b1 H62b1 1_555 1_555 109.0(6) n
C7b1 C6b1 H61b1 1_555 1_555 109.3(7) n
C7b1 C6b1 H62b1 1_555 1_555 109.2(8) n
H61b1 C6b1 H62b1 1_555 1_555 109.4(8) n
C6b1 C7b1 C8b1 1_555 1_555 109.7(3) n
C6b1 C7b1 H71b1 1_555 1_555 109.4(7) n
C6b1 C7b1 H72b1 1_555 1_555 109.4(8) n
C8b1 C7b1 H71b1 1_555 1_555 109.5(6) n
C8b1 C7b1 H72b1 1_555 1_555 109.3(6) n
H71b1 C7b1 H72b1 1_555 1_555 109.5(7) n
C7b1 C8b1 C9b1 1_555 1_555 110.9(3) n
C7b1 C8b1 H81b1 1_555 1_555 109.4(6) n
C7b1 C8b1 H82b1 1_555 1_555 109.4(6) n
C9b1 C8b1 H81b1 1_555 1_555 108.9(7) n
C9b1 C8b1 H82b1 1_555 1_555 109.0(8) n
H81b1 C8b1 H82b1 1_555 1_555 109.4(7) n
C8b1 C9b1 C10b1 1_555 1_555 109.6(3) n
C8b1 C9b1 H91b1 1_555 1_555 109.6(7) n
C8b1 C9b1 H92b1 1_555 1_555 109.5(8) n
C10b1 C9b1 H91b1 1_555 1_555 109.4(6) n
C10b1 C9b1 H92b1 1_555 1_555 109.4(6) n
H91b1 C9b1 H92b1 1_555 1_555 109.5(8) n
C9b1 C10b1 C11b1 1_555 1_555 109.8(3) n
C9b1 C10b1 H101b1 1_555 1_555 109.4(6) n
C9b1 C10b1 H102b1 1_555 1_555 109.2(6) n
C11b1 C10b1 H101b1 1_555 1_555 109.4(8) n
C11b1 C10b1 H102b1 1_555 1_555 109.5(7) n
H101b1 C10b1 H102b1 1_555 1_555 109.5(7) n
C10b1 C11b1 C12b1 1_555 1_555 110.5(3) n
C10b1 C11b1 H111b1 1_555 1_555 109.1(8) n
C10b1 C11b1 H112b1 1_555 1_555 109.0(7) n
C12b1 C11b1 H111b1 1_555 1_555 109.4(6) n
C12b1 C11b1 H112b1 1_555 1_555 109.3(6) n
H111b1 C11b1 H112b1 1_555 1_555 109.4(7) n
C11b1 C12b1 C13b1 1_555 1_555 109.7(3) n
C11b1 C12b1 H121b1 1_555 1_555 109.2(6) n
C11b1 C12b1 H122b1 1_555 1_555 109.5(6) n
C13b1 C12b1 H121b1 1_555 1_555 109.4(8) n
C13b1 C12b1 H122b1 1_555 1_555 109.4(7) n
H121b1 C12b1 H122b1 1_555 1_555 109.7(7) n
C12b1 C13b1 C14b1 1_555 1_555 111.3(3) n
C12b1 C13b1 H131b1 1_555 1_555 108.9(8) n
C12b1 C13b1 H132b1 1_555 1_555 109.0(7) n
C14b1 C13b1 H131b1 1_555 1_555 109.0(6) n
C14b1 C13b1 H132b1 1_555 1_555 109.2(6) n
H131b1 C13b1 H132b1 1_555 1_555 109.3(8) n
C13b1 C14b1 C15b1 1_555 1_555 109.2(3) n
C13b1 C14b1 H141b1 1_555 1_555 109.7(6) n
C13b1 C14b1 H142b1 1_555 1_555 109.4(6) n
C15b1 C14b1 H141b1 1_555 1_555 109.4(8) n
C15b1 C14b1 H142b1 1_555 1_555 109.6(7) n
H141b1 C14b1 H142b1 1_555 1_555 109.6(7) n
C14b1 C15b1 C16b1 1_555 1_555 111.3(3) n
C14b1 C15b1 H151b1 1_555 1_555 109.1(7) n
C14b1 C15b1 H152b1 1_555 1_555 109.0(8) n
C16b1 C15b1 H151b1 1_555 1_555 109.0(6) n
C16b1 C15b1 H152b1 1_555 1_555 109.2(6) n
H151b1 C15b1 H152b1 1_555 1_555 109.2(7) n
C15b1 C16b1 C17b1 1_555 1_555 109.8(3) n
C15b1 C16b1 H161b1 1_555 1_555 109.5(6) n
C15b1 C16b1 H162b1 1_555 1_555 109.2(6) n
C17b1 C16b1 H161b1 1_555 1_555 109.5(7) n
C17b1 C16b1 H162b1 1_555 1_555 109.3(8) n
H161b1 C16b1 H162b1 1_555 1_555 109.5(7) n
C16b1 C17b1 C18b1 1_555 1_555 110.7(3) n
C16b1 C17b1 H171b1 1_555 1_555 109.2(7) n
C16b1 C17b1 H172b1 1_555 1_555 109.5(8) n
C18b1 C17b1 H171b1 1_555 1_555 109.0(6) n
C18b1 C17b1 H172b1 1_555 1_555 109.2(6) n
H171b1 C17b1 H172b1 1_555 1_555 109.2(7) n
C17b1 C18b1 H181b1 1_555 1_555 109.7(7) n
C17b1 C18b1 H182b1 1_555 1_555 109.7(6) n
C17b1 C18b1 H183b1 1_555 1_555 109.5(5) n
H181b1 C18b1 H182b1 1_555 1_555 109.4(8) n
H181b1 C18b1 H183b1 1_555 1_555 109.3(9) n
H182b1 C18b1 H183b1 1_555 1_555 109.3(8) n
C21 C31 O1c1 1_555 1_555 110.8(3) n
C21 C31 H311 1_555 1_555 109.1(6) n
C21 C31 H321 1_555 1_555 109.2(6) n
O1c1 C31 H311 1_555 1_555 109.2(6) n
O1c1 C31 H321 1_555 1_555 109.4(5) n
H311 C31 H321 1_555 1_555 109.1(8) n
C31 O1c1 C1c1 1_555 1_555 115.8(3) n
O1c1 C1c1 C2c1 1_555 1_555 111.7(3) n
O1c1 C1c1 O2c1 1_555 1_555 123.9(4) n
C2c1 C1c1 O2c1 1_555 1_555 124.4(4) n
C1c1 C2c1 C3c1 1_555 1_555 110.1(3) n
C1c1 C2c1 H21c1 1_555 1_555 109.5(6) n
C1c1 C2c1 H22c1 1_555 1_555 109.0(6) n
C3c1 C2c1 H21c1 1_555 1_555 109.5(8) n
C3c1 C2c1 H22c1 1_555 1_555 109.4(7) n
H21c1 C2c1 H22c1 1_555 1_555 109.3(9) n
C2c1 C3c1 C4c1 1_555 1_555 110.3(3) n
C2c1 C3c1 H31c1 1_555 1_555 109.1(8) n
C2c1 C3c1 H32c1 1_555 1_555 109.5(7) n
C4c1 C3c1 H31c1 1_555 1_555 109.1(6) n
C4c1 C3c1 H32c1 1_555 1_555 109.4(6) n
H31c1 C3c1 H32c1 1_555 1_555 109.4(9) n
C3c1 C4c1 C5c1 1_555 1_555 110.4(3) n
C3c1 C4c1 H41c1 1_555 1_555 109.3(6) n
C3c1 C4c1 H42c1 1_555 1_555 109.2(6) n
C5c1 C4c1 H41c1 1_555 1_555 109.5(7) n
C5c1 C4c1 H42c1 1_555 1_555 109.1(8) n
H41c1 C4c1 H42c1 1_555 1_555 109.4(9) n
C4c1 C5c1 C6c1 1_555 1_555 110.2(3) n
C4c1 C5c1 H51c1 1_555 1_555 109.2(7) n
C4c1 C5c1 H52c1 1_555 1_555 109.5(8) n
C6c1 C5c1 H51c1 1_555 1_555 109.3(6) n
C6c1 C5c1 H52c1 1_555 1_555 109.3(6) n
H51c1 C5c1 H52c1 1_555 1_555 109.5(9) n
C5c1 C6c1 C7c1 1_555 1_555 110.6(3) n
C5c1 C6c1 H61c1 1_555 1_555 109.5(6) n
C5c1 C6c1 H62c1 1_555 1_555 109.2(6) n
C7c1 C6c1 H61c1 1_555 1_555 108.9(7) n
C7c1 C6c1 H62c1 1_555 1_555 109.2(8) n
H61c1 C6c1 H62c1 1_555 1_555 109.6(9) n
C6c1 C7c1 C8c1 1_555 1_555 109.8(3) n
C6c1 C7c1 H71c1 1_555 1_555 109.7(7) n
C6c1 C7c1 H72c1 1_555 1_555 109.4(8) n
C8c1 C7c1 H71c1 1_555 1_555 109.3(6) n
C8c1 C7c1 H72c1 1_555 1_555 109.1(6) n
H71c1 C7c1 H72c1 1_555 1_555 109.5(9) n
C7c1 C8c1 C9c1 1_555 1_555 109.7(3) n
C7c1 C8c1 H81c1 1_555 1_555 109.5(6) n
C7c1 C8c1 H82c1 1_555 1_555 109.4(6) n
C9c1 C8c1 H81c1 1_555 1_555 109.6(7) n
C9c1 C8c1 H82c1 1_555 1_555 109.2(8) n
H81c1 C8c1 H82c1 1_555 1_555 109.5(9) n
C8c1 C9c1 C10c1 1_555 1_555 109.9(3) n
C8c1 C9c1 H91c1 1_555 1_555 109.2(7) n
C8c1 C9c1 H92c1 1_555 1_555 109.4(8) n
C10c1 C9c1 H91c1 1_555 1_555 109.5(6) n
C10c1 C9c1 H92c1 1_555 1_555 109.4(6) n
H91c1 C9c1 H92c1 1_555 1_555 109.5(9) n
C9c1 C10c1 C11c1 1_555 1_555 110.0(3) n
C9c1 C10c1 H101c1 1_555 1_555 109.5(6) n
C9c1 C10c1 H102c1 1_555 1_555 109.1(8) n
C11c1 C10c1 H101c1 1_555 1_555 109.6(6) n
C11c1 C10c1 H102c1 1_555 1_555 109.0(13) n
H101c1 C10c1 H102c1 1_555 1_555 109.7(9) n
C10c1 C11c1 C12c1 1_555 1_555 110.5(3) n
C10c1 C11c1 H111c1 1_555 1_555 109.1(7) n
C10c1 C11c1 H112c1 1_555 1_555 109.2(8) n
C12c1 C11c1 H111c1 1_555 1_555 109.6(6) n
C12c1 C11c1 H112c1 1_555 1_555 109.2(6) n
H111c1 C11c1 H112c1 1_555 1_555 109.4(9) n
C11c1 C12c1 C13c1 1_555 1_555 110.0(3) n
C11c1 C12c1 H121c1 1_555 1_555 109.3(6) n
C11c1 C12c1 H122c1 1_555 1_555 109.3(6) n
C13c1 C12c1 H121c1 1_555 1_555 109.4(7) n
C13c1 C12c1 H122c1 1_555 1_555 109.5(8) n
H121c1 C12c1 H122c1 1_555 1_555 109.3(9) n
C12c1 C13c1 C14c1 1_555 1_555 110.8(3) n
C12c1 C13c1 H131c1 1_555 1_555 109.3(7) n
C12c1 C13c1 H132c1 1_555 1_555 109.0(8) n
C14c1 C13c1 H131c1 1_555 1_555 109.3(7) n
C14c1 C13c1 H132c1 1_555 1_555 109.2(6) n
H131c1 C13c1 H132c1 1_555 1_555 109.3(9) n
C13c1 C14c1 C15c1 1_555 1_555 110.4(3) n
C13c1 C14c1 H141c1 1_555 1_555 109.1(7) n
C13c1 C14c1 H142c1 1_555 1_555 109.3(6) n
C15c1 C14c1 H141c1 1_555 1_555 109.6(7) n
C15c1 C14c1 H142c1 1_555 1_555 109.1(8) n
H141c1 C14c1 H142c1 1_555 1_555 109.3(9) n
C14c1 C15c1 C16c1 1_555 1_555 110.9(3) n
C14c1 C15c1 H151c1 1_555 1_555 109.4(7) n
C14c1 C15c1 H152c1 1_555 1_555 109.5(8) n
C16c1 C15c1 H151c1 1_555 1_555 109.0(6) n
C16c1 C15c1 H152c1 1_555 1_555 108.7(6) n
H151c1 C15c1 H152c1 1_555 1_555 109.2(9) n
C15c1 C16c1 H161c1 1_555 1_555 109.5(6) n
C15c1 C16c1 H162c1 1_555 1_555 109.8(7) n
C15c1 C16c1 H163c1 1_555 1_555 109.5(6) n
H161c1 C16c1 H162c1 1_555 1_555 109.6(9) n
H161c1 C16c1 H163c1 1_555 1_555 109.2(9) n
H162c1 C16c1 H163c1 1_555 1_555 109.3(8) n
C1a2 O1a2 C12 1_555 1_555 116.5(3) n
O1a2 C1a2 C2a2 1_555 1_555 111.4(3) n
O1a2 C1a2 O2a2 1_555 1_555 124.0(4) n
C2a2 C1a2 O2a2 1_555 1_555 124.6(4) n
C1a2 C2a2 C3a2 1_555 1_555 109.9(3) n
C1a2 C2a2 H21a2 1_555 1_555 109.4(6) n
C1a2 C2a2 H22a2 1_555 1_555 109.1(6) n
C3a2 C2a2 H21a2 1_555 1_555 109.5(7) n
C3a2 C2a2 H22a2 1_555 1_555 109.7(8) n
H21a2 C2a2 H22a2 1_555 1_555 109.4(8) n
C2a2 C3a2 C4a2 1_555 1_555 110.5(3) n
C2a2 C3a2 H31a2 1_555 1_555 109.3(7) n
C2a2 C3a2 H32a2 1_555 1_555 109.1(8) n
C4a2 C3a2 H31a2 1_555 1_555 109.2(6) n
C4a2 C3a2 H32a2 1_555 1_555 109.3(6) n
H31a2 C3a2 H32a2 1_555 1_555 109.3(8) n
C3a2 C4a2 C5a2 1_555 1_555 110.8(3) n
C3a2 C4a2 H41a2 1_555 1_555 109.3(6) n
C3a2 C4a2 H42a2 1_555 1_555 109.0(6) n
C5a2 C4a2 H41a2 1_555 1_555 109.3(8) n
C5a2 C4a2 H42a2 1_555 1_555 109.2(7) n
H41a2 C4a2 H42a2 1_555 1_555 109.2(8) n
C4a2 C5a2 C6a2 1_555 1_555 110.0(3) n
C4a2 C5a2 H51a2 1_555 1_555 109.4(8) n
C4a2 C5a2 H52a2 1_555 1_555 109.4(7) n
C6a2 C5a2 H51a2 1_555 1_555 109.4(6) n
C6a2 C5a2 H52a2 1_555 1_555 109.4(6) n
H51a2 C5a2 H52a2 1_555 1_555 109.2(8) n
C5a2 C6a2 C7a2 1_555 1_555 110.8(3) n
C5a2 C6a2 H61a2 1_555 1_555 109.3(6) n
C5a2 C6a2 H62a2 1_555 1_555 109.5(6) n
C7a2 C6a2 H61a2 1_555 1_555 109.0(8) n
C7a2 C6a2 H62a2 1_555 1_555 109.0(7) n
H61a2 C6a2 H62a2 1_555 1_555 109.3(8) n
C6a2 C7a2 C8a2 1_555 1_555 109.9(3) n
C6a2 C7a2 H71a2 1_555 1_555 109.5(8) n
C6a2 C7a2 H72a2 1_555 1_555 109.5(7) n
C8a2 C7a2 H71a2 1_555 1_555 109.2(6) n
C8a2 C7a2 H72a2 1_555 1_555 109.2(6) n
H71a2 C7a2 H72a2 1_555 1_555 109.5(8) n
C7a2 C8a2 C9a2 1_555 1_555 110.1(3) n
C7a2 C8a2 H81a2 1_555 1_555 109.6(6) n
C7a2 C8a2 H82a2 1_555 1_555 109.1(6) n
C9a2 C8a2 H81a2 1_555 1_555 109.3(8) n
C9a2 C8a2 H82a2 1_555 1_555 109.3(7) n
H81a2 C8a2 H82a2 1_555 1_555 109.5(8) n
C8a2 C9a2 C10a2 1_555 1_555 110.2(3) n
C8a2 C9a2 H91a2 1_555 1_555 108.9(8) n
C8a2 C9a2 H92a2 1_555 1_555 109.3(7) n
C10a2 C9a2 H91a2 1_555 1_555 109.4(6) n
C10a2 C9a2 H92a2 1_555 1_555 109.6(6) n
H91a2 C9a2 H92a2 1_555 1_555 109.4(8) n
C9a2 C10a2 C11a2 1_555 1_555 109.9(3) n
C9a2 C10a2 H101a2 1_555 1_555 109.2(6) n
C9a2 C10a2 H102a2 1_555 1_555 109.7(6) n
C11a2 C10a2 H101a2 1_555 1_555 109.5(8) n
C11a2 C10a2 H102a2 1_555 1_555 109.2(7) n
H101a2 C10a2 H102a2 1_555 1_555 109.3(8) n
C10a2 C11a2 C12a2 1_555 1_555 110.4(3) n
C10a2 C11a2 H111a2 1_555 1_555 109.2(8) n
C10a2 C11a2 H112a2 1_555 1_555 109.4(7) n
C12a2 C11a2 H111a2 1_555 1_555 109.2(6) n
C12a2 C11a2 H112a2 1_555 1_555 109.3(6) n
H111a2 C11a2 H112a2 1_555 1_555 109.4(8) n
C11a2 C12a2 C13a2 1_555 1_555 109.9(3) n
C11a2 C12a2 H121a2 1_555 1_555 109.2(6) n
C11a2 C12a2 H122a2 1_555 1_555 109.3(6) n
C13a2 C12a2 H121a2 1_555 1_555 109.5(8) n
C13a2 C12a2 H122a2 1_555 1_555 109.5(7) n
H121a2 C12a2 H122a2 1_555 1_555 109.4(8) n
C12a2 C13a2 C14a2 1_555 1_555 110.2(3) n
C12a2 C13a2 H131a2 1_555 1_555 109.2(8) n
C12a2 C13a2 H132a2 1_555 1_555 109.6(7) n
C14a2 C13a2 H131a2 1_555 1_555 109.2(6) n
C14a2 C13a2 H132a2 1_555 1_555 109.3(6) n
H131a2 C13a2 H132a2 1_555 1_555 109.4(8) n
C13a2 C14a2 C15a2 1_555 1_555 110.2(3) n
C13a2 C14a2 H141a2 1_555 1_555 109.3(6) n
C13a2 C14a2 H142a2 1_555 1_555 109.3(6) n
C15a2 C14a2 H141a2 1_555 1_555 109.2(8) n
C15a2 C14a2 H142a2 1_555 1_555 109.4(7) n
H141a2 C14a2 H142a2 1_555 1_555 109.5(8) n
C14a2 C15a2 C16a2 1_555 1_555 110.0(3) n
C14a2 C15a2 H151a2 1_555 1_555 109.3(8) n
C14a2 C15a2 H152a2 1_555 1_555 109.4(7) n
C16a2 C15a2 H151a2 1_555 1_555 109.5(6) n
C16a2 C15a2 H152a2 1_555 1_555 109.3(6) n
H151a2 C15a2 H152a2 1_555 1_555 109.3(8) n
C15a2 C16a2 H161a2 1_555 1_555 109.7(6) n
C15a2 C16a2 H162a2 1_555 1_555 109.3(6) n
C15a2 C16a2 H163a2 1_555 1_555 109.5(6) n
H161a2 C16a2 H162a2 1_555 1_555 109.4(8) n
H161a2 C16a2 H163a2 1_555 1_555 109.6(8) n
H162a2 C16a2 H163a2 1_555 1_555 109.4(9) n
O1a2 C12 C22 1_555 1_555 109.5(3) n
O1a2 C12 H112 1_555 1_555 109.3(7) n
O1a2 C12 H122 1_555 1_555 109.4(7) n
C22 C12 H112 1_555 1_555 109.8(6) n
C22 C12 H122 1_555 1_555 109.6(6) n
H112 C12 H122 1_555 1_555 109.2(7) n
C12 C22 O1b2 1_555 1_555 109.7(3) n
C12 C22 C32 1_555 1_555 108.7(3) n
C12 C22 H212 1_555 1_555 107.0(6) n
O1b2 C22 C32 1_555 1_555 117.4(4) n
O1b2 C22 H212 1_555 1_555 106.8(6) n
C32 C22 H212 1_555 1_555 106.7(5) n
C22 O1b2 C1b2 1_555 1_555 117.0(3) n
O1b2 C1b2 C2b2 1_555 1_555 111.0(3) n
O1b2 C1b2 O2b2 1_555 1_555 124.9(5) n
C2b2 C1b2 O2b2 1_555 1_555 124.1(5) n
C1b2 C2b2 C3b2 1_555 1_555 109.6(3) n
C1b2 C2b2 H21b2 1_555 1_555 109.4(7) n
C1b2 C2b2 H22b2 1_555 1_555 109.2(6) n
C3b2 C2b2 H21b2 1_555 1_555 109.6(7) n
C3b2 C2b2 H22b2 1_555 1_555 109.3(8) n
H21b2 C2b2 H22b2 1_555 1_555 109.7(8) n
C2b2 C3b2 C4b2 1_555 1_555 110.5(3) n
C2b2 C3b2 H31b2 1_555 1_555 109.0(7) n
C2b2 C3b2 H32b2 1_555 1_555 109.3(8) n
C4b2 C3b2 H31b2 1_555 1_555 109.1(6) n
C4b2 C3b2 H32b2 1_555 1_555 109.5(6) n
H31b2 C3b2 H32b2 1_555 1_555 109.4(7) n
C3b2 C4b2 C5b2 1_555 1_555 109.3(2) n
C3b2 C4b2 H41b2 1_555 1_555 109.5(6) n
C3b2 C4b2 H42b2 1_555 1_555 109.5(6) n
C5b2 C4b2 H41b2 1_555 1_555 109.6(7) n
C5b2 C4b2 H42b2 1_555 1_555 109.6(8) n
H41b2 C4b2 H42b2 1_555 1_555 109.4(7) n
C4b2 C5b2 C6b2 1_555 1_555 111.1(2) n
C4b2 C5b2 H51b2 1_555 1_555 109.2(8) n
C4b2 C5b2 H52b2 1_555 1_555 109.1(7) n
C6b2 C5b2 H51b2 1_555 1_555 109.1(6) n
C6b2 C5b2 H52b2 1_555 1_555 109.2(6) n
H51b2 C5b2 H52b2 1_555 1_555 109.2(7) n
C5b2 C6b2 C7b2 1_555 1_555 109.8(2) n
C5b2 C6b2 H61b2 1_555 1_555 109.3(6) n
C5b2 C6b2 H62b2 1_555 1_555 109.3(6) n
C7b2 C6b2 H61b2 1_555 1_555 109.5(8) n
C7b2 C6b2 H62b2 1_555 1_555 109.3(7) n
H61b2 C6b2 H62b2 1_555 1_555 109.6(7) n
C6b2 C7b2 C8b2 1_555 1_555 110.5(2) n
C6b2 C7b2 H71b2 1_555 1_555 109.2(8) n
C6b2 C7b2 H72b2 1_555 1_555 109.3(7) n
C8b2 C7b2 H71b2 1_555 1_555 109.3(6) n
C8b2 C7b2 H72b2 1_555 1_555 109.4(6) n
H71b2 C7b2 H72b2 1_555 1_555 109.1(7) n
C7b2 C8b2 C9b2 1_555 1_555 110.1(2) n
C7b2 C8b2 H81b2 1_555 1_555 109.4(6) n
C7b2 C8b2 H82b2 1_555 1_555 109.5(6) n
C9b2 C8b2 H81b2 1_555 1_555 109.3(8) n
C9b2 C8b2 H82b2 1_555 1_555 109.1(7) n
H81b2 C8b2 H82b2 1_555 1_555 109.5(7) n
C8b2 C9b2 C10b2 1_555 1_555 110.1(2) n
C8b2 C9b2 H91b2 1_555 1_555 109.4(8) n
C8b2 C9b2 H92b2 1_555 1_555 109.5(7) n
C10b2 C9b2 H91b2 1_555 1_555 109.1(6) n
C10b2 C9b2 H92b2 1_555 1_555 109.3(6) n
H91b2 C9b2 H92b2 1_555 1_555 109.4(7) n
C9b2 C10b2 C11b2 1_555 1_555 110.0(2) n
C9b2 C10b2 H101b2 1_555 1_555 109.3(6) n
C9b2 C10b2 H102b2 1_555 1_555 109.3(6) n
C11b2 C10b2 H101b2 1_555 1_555 109.3(7) n
C11b2 C10b2 H102b2 1_555 1_555 109.5(8) n
H101b2 C10b2 H102b2 1_555 1_555 109.5(7) n
C10b2 C11b2 C12b2 1_555 1_555 109.9(2) n
C10b2 C11b2 H111b2 1_555 1_555 109.5(7) n
C10b2 C11b2 H112b2 1_555 1_555 109.3(8) n
C12b2 C11b2 H111b2 1_555 1_555 109.5(6) n
C12b2 C11b2 H112b2 1_555 1_555 109.5(6) n
H111b2 C11b2 H112b2 1_555 1_555 109.2(7) n
C11b2 C12b2 C13b2 1_555 1_555 110.1(2) n
C11b2 C12b2 H121b2 1_555 1_555 109.4(6) n
C11b2 C12b2 H122b2 1_555 1_555 109.2(6) n
C13b2 C12b2 H121b2 1_555 1_555 109.4(7) n
C13b2 C12b2 H122b2 1_555 1_555 109.3(8) n
H121b2 C12b2 H122b2 1_555 1_555 109.4(7) n
C12b2 C13b2 C14b2 1_555 1_555 110.7(2) n
C12b2 C13b2 H131b2 1_555 1_555 109.2(7) n
C12b2 C13b2 H132b2 1_555 1_555 109.2(8) n
C14b2 C13b2 H131b2 1_555 1_555 109.1(6) n
C14b2 C13b2 H132b2 1_555 1_555 109.1(6) n
H131b2 C13b2 H132b2 1_555 1_555 109.5(7) n
C13b2 C14b2 C15b2 1_555 1_555 109.6(2) n
C13b2 C14b2 H141b2 1_555 1_555 109.4(6) n
C13b2 C14b2 H142b2 1_555 1_555 109.3(6) n
C15b2 C14b2 H141b2 1_555 1_555 109.7(7) n
C15b2 C14b2 H142b2 1_555 1_555 109.4(8) n
H141b2 C14b2 H142b2 1_555 1_555 109.5(7) n
C14b2 C15b2 C16b2 1_555 1_555 110.3(2) n
C14b2 C15b2 H151b2 1_555 1_555 109.3(8) n
C14b2 C15b2 H152b2 1_555 1_555 109.2(7) n
C16b2 C15b2 H151b2 1_555 1_555 109.3(6) n
C16b2 C15b2 H152b2 1_555 1_555 109.4(6) n
H151b2 C15b2 H152b2 1_555 1_555 109.3(7) n
C15b2 C16b2 C17b2 1_555 1_555 110.5(2) n
C15b2 C16b2 H161b2 1_555 1_555 109.2(6) n
C15b2 C16b2 H162b2 1_555 1_555 109.2(6) n
C17b2 C16b2 H161b2 1_555 1_555 109.3(8) n
C17b2 C16b2 H162b2 1_555 1_555 109.3(7) n
H161b2 C16b2 H162b2 1_555 1_555 109.4(7) n
C16b2 C17b2 C18b2 1_555 1_555 110.2(3) n
C16b2 C17b2 H171b2 1_555 1_555 109.5(8) n
C16b2 C17b2 H172b2 1_555 1_555 109.3(7) n
C18b2 C17b2 H171b2 1_555 1_555 109.3(6) n
C18b2 C17b2 H172b2 1_555 1_555 109.2(6) n
H171b2 C17b2 H172b2 1_555 1_555 109.3(7) n
C17b2 C18b2 H181b2 1_555 1_555 109.8(6) n
C17b2 C18b2 H182b2 1_555 1_555 109.6(6) n
C17b2 C18b2 H183b2 1_555 1_555 109.5(5) n
H181b2 C18b2 H182b2 1_555 1_555 109.4(7) n
H181b2 C18b2 H183b2 1_555 1_555 109.3(8) n
H182b2 C18b2 H183b2 1_555 1_555 109.3(9) n
C22 C32 O1c2 1_555 1_555 111.0(3) n
C22 C32 H312 1_555 1_555 109.2(6) n
C22 C32 H322 1_555 1_555 109.3(5) n
O1c2 C32 H312 1_555 1_555 108.9(5) n
O1c2 C32 H322 1_555 1_555 109.2(6) n
H312 C32 H322 1_555 1_555 109.2(8) n
C32 O1c2 C1c2 1_555 1_555 116.1(3) n
O1c2 C1c2 C2c2 1_555 1_555 111.6(3) n
O1c2 C1c2 O2c2 1_555 1_555 123.8(4) n
C2c2 C1c2 O2c2 1_555 1_555 124.5(4) n
C1c2 C2c2 C3c2 1_555 1_555 110.2(3) n
C1c2 C2c2 H21c2 1_555 1_555 109.3(7) n
C1c2 C2c2 H22c2 1_555 1_555 109.3(6) n
C3c2 C2c2 H21c2 1_555 1_555 109.4(6) n
C3c2 C2c2 H22c2 1_555 1_555 109.2(7) n
H21c2 C2c2 H22c2 1_555 1_555 109.4(8) n
C2c2 C3c2 C4c2 1_555 1_555 110.5(3) n
C2c2 C3c2 H31c2 1_555 1_555 109.2(6) n
C2c2 C3c2 H32c2 1_555 1_555 109.4(7) n
C4c2 C3c2 H31c2 1_555 1_555 109.1(7) n
C4c2 C3c2 H32c2 1_555 1_555 109.3(6) n
H31c2 C3c2 H32c2 1_555 1_555 109.3(8) n
C3c2 C4c2 C5c2 1_555 1_555 110.1(3) n
C3c2 C4c2 H41c2 1_555 1_555 109.2(6) n
C3c2 C4c2 H42c2 1_555 1_555 109.5(7) n
C5c2 C4c2 H41c2 1_555 1_555 109.1(7) n
C5c2 C4c2 H42c2 1_555 1_555 109.5(6) n
H41c2 C4c2 H42c2 1_555 1_555 109.4(8) n
C4c2 C5c2 C6c2 1_555 1_555 110.4(3) n
C4c2 C5c2 H51c2 1_555 1_555 109.5(7) n
C4c2 C5c2 H52c2 1_555 1_555 109.0(6) n
C6c2 C5c2 H51c2 1_555 1_555 109.5(6) n
C6c2 C5c2 H52c2 1_555 1_555 109.1(7) n
H51c2 C5c2 H52c2 1_555 1_555 109.4(8) n
C5c2 C6c2 C7c2 1_555 1_555 110.4(3) n
C5c2 C6c2 H61c2 1_555 1_555 109.3(6) n
C5c2 C6c2 H62c2 1_555 1_555 109.4(7) n
C7c2 C6c2 H61c2 1_555 1_555 109.3(7) n
C7c2 C6c2 H62c2 1_555 1_555 109.2(6) n
H61c2 C6c2 H62c2 1_555 1_555 109.3(8) n
C6c2 C7c2 C8c2 1_555 1_555 110.0(3) n
C6c2 C7c2 H71c2 1_555 1_555 109.5(7) n
C6c2 C7c2 H72c2 1_555 1_555 109.4(6) n
C8c2 C7c2 H71c2 1_555 1_555 109.1(6) n
C8c2 C7c2 H72c2 1_555 1_555 109.4(7) n
H71c2 C7c2 H72c2 1_555 1_555 109.5(8) n
C7c2 C8c2 C9c2 1_555 1_555 110.4(3) n
C7c2 C8c2 H81c2 1_555 1_555 109.3(6) n
C7c2 C8c2 H82c2 1_555 1_555 109.3(7) n
C9c2 C8c2 H81c2 1_555 1_555 109.1(7) n
C9c2 C8c2 H82c2 1_555 1_555 109.2(6) n
H81c2 C8c2 H82c2 1_555 1_555 109.6(8) n
C8c2 C9c2 C10c2 1_555 1_555 109.7(3) n
C8c2 C9c2 H91c2 1_555 1_555 109.5(7) n
C8c2 C9c2 H92c2 1_555 1_555 109.3(6) n
C10c2 C9c2 H91c2 1_555 1_555 109.5(6) n
C10c2 C9c2 H92c2 1_555 1_555 109.3(7) n
H91c2 C9c2 H92c2 1_555 1_555 109.6(8) n
C9c2 C10c2 C11c2 1_555 1_555 110.3(3) n
C9c2 C10c2 H101c2 1_555 1_555 109.1(6) n
C9c2 C10c2 H102c2 1_555 1_555 109.3(7) n
C11c2 C10c2 H101c2 1_555 1_555 109.3(7) n
C11c2 C10c2 H102c2 1_555 1_555 109.4(6) n
H101c2 C10c2 H102c2 1_555 1_555 109.4(8) n
C10c2 C11c2 C12c2 1_555 1_555 110.3(3) n
C10c2 C11c2 H111c2 1_555 1_555 109.2(7) n
C10c2 C11c2 H112c2 1_555 1_555 109.2(6) n
C12c2 C11c2 H111c2 1_555 1_555 109.0(6) n
C12c2 C11c2 H112c2 1_555 1_555 109.7(7) n
H111c2 C11c2 H112c2 1_555 1_555 109.5(8) n
C11c2 C12c2 C13c2 1_555 1_555 110.5(3) n
C11c2 C12c2 H121c2 1_555 1_555 109.6(6) n
C11c2 C12c2 H122c2 1_555 1_555 108.9(7) n
C13c2 C12c2 H121c2 1_555 1_555 109.3(7) n
C13c2 C12c2 H122c2 1_555 1_555 109.0(6) n
H121c2 C12c2 H122c2 1_555 1_555 109.5(8) n
C12c2 C13c2 C14c2 1_555 1_555 110.4(3) n
C12c2 C13c2 H131c2 1_555 1_555 108.9(7) n
C12c2 C13c2 H132c2 1_555 1_555 109.4(6) n
C14c2 C13c2 H131c2 1_555 1_555 109.1(7) n
C14c2 C13c2 H132c2 1_555 1_555 109.6(7) n
H131c2 C13c2 H132c2 1_555 1_555 109.4(8) n
C13c2 C14c2 C15c2 1_555 1_555 110.4(3) n
C13c2 C14c2 H141c2 1_555 1_555 109.4(6) n
C13c2 C14c2 H142c2 1_555 1_555 109.3(7) n
C15c2 C14c2 H141c2 1_555 1_555 109.2(7) n
C15c2 C14c2 H142c2 1_555 1_555 109.2(6) n
H141c2 C14c2 H142c2 1_555 1_555 109.3(8) n
C14c2 C15c2 C16c2 1_555 1_555 110.5(3) n
C14c2 C15c2 H151c2 1_555 1_555 109.4(7) n
C14c2 C15c2 H152c2 1_555 1_555 109.4(6) n
C16c2 C15c2 H151c2 1_555 1_555 109.1(6) n
C16c2 C15c2 H152c2 1_555 1_555 109.1(7) n
H151c2 C15c2 H152c2 1_555 1_555 109.3(8) n
C15c2 C16c2 H161c2 1_555 1_555 109.4(8) n
C15c2 C16c2 H162c2 1_555 1_555 109.7(7) n
C15c2 C16c2 H163c2 1_555 1_555 109.5(7) n
H161c2 C16c2 H162c2 1_555 1_555 109.5(8) n
H161c2 C16c2 H163c2 1_555 1_555 109.1(7) n
H162c2 C16c2 H163c2 1_555 1_555 109.5(8) n

loop_
_geom_bond_atom_site_label_1
_geom_bond_atom_site_label_2
_geom_bond_site_symmetry_2
_geom_bond_distance
_geom_bond_publ_flag
O1a1 C1a1 1_555 1.330(5) n
O1a1 C11 1_555 1.47(2) n
C1a1 O1a1 1_555 1.330(5) n
C1a1 C2a1 1_555 1.502(3) n
C1a1 O2a1 1_555 1.201(5) n
C2a1 C1a1 1_555 1.502(3) n
C2a1 C3a1 1_555 1.522(4) n
C2a1 H21a1 1_555 1.000(7) n
C2a1 H22a1 1_555 1.000(7) n
O2a1 C1a1 1_555 1.201(5) n
C3a1 C2a1 1_555 1.522(4) n
C3a1 C4a1 1_555 1.521(4) n
C3a1 H31a1 1_555 0.999(7) n
C3a1 H32a1 1_555 0.999(7) n
C4a1 C3a1 1_555 1.521(4) n
C4a1 C5a1 1_555 1.523(4) n
C4a1 H41a1 1_555 1.000(7) n
C4a1 H42a1 1_555 1.000(7) n
C5a1 C4a1 1_555 1.523(4) n
C5a1 C6a1 1_555 1.522(4) n
C5a1 H51a1 1_555 1.000(7) n
C5a1 H52a1 1_555 1.000(7) n
C6a1 C5a1 1_555 1.522(4) n
C6a1 C7a1 1_555 1.519(4) n
C6a1 H61a1 1_555 0.999(7) n
C6a1 H62a1 1_555 1.000(7) n
C7a1 C6a1 1_555 1.519(4) n
C7a1 C8a1 1_555 1.519(3) n
C7a1 H71a1 1_555 0.999(7) n
C7a1 H72a1 1_555 1.000(7) n
C8a1 C7a1 1_555 1.519(3) n
C8a1 C9a1 1_555 1.518(4) n
C8a1 H81a1 1_555 0.999(7) n
C8a1 H82a1 1_555 1.000(7) n
C9a1 C8a1 1_555 1.518(4) n
C9a1 C10a1 1_555 1.520(4) n
C9a1 H91a1 1_555 1.000(7) n
C9a1 H92a1 1_555 0.999(7) n
C10a1 C9a1 1_555 1.520(4) n
C10a1 C11a1 1_555 1.518(4) n
C10a1 H101a1 1_555 1.000(7) n
C10a1 H102a1 1_555 1.000(7) n
C11a1 C10a1 1_555 1.518(4) n
C11a1 C12a1 1_555 1.519(4) n
C11a1 H111a1 1_555 0.999(7) n
C11a1 H112a1 1_555 1.000(7) n
C12a1 C11a1 1_555 1.519(4) n
C12a1 C13a1 1_555 1.519(4) n
C12a1 H121a1 1_555 0.999(7) n
C12a1 H122a1 1_555 1.000(7) n
C13a1 C12a1 1_555 1.519(4) n
C13a1 C14a1 1_555 1.519(4) n
C13a1 H131a1 1_555 1.000(7) n
C13a1 H132a1 1_555 1.000(7) n
C14a1 C13a1 1_555 1.519(4) n
C14a1 C15a1 1_555 1.521(4) n
C14a1 H141a1 1_555 0.999(7) n
C14a1 H142a1 1_555 1.000(7) n
C15a1 C14a1 1_555 1.521(4) n
C15a1 C16a1 1_555 1.521(4) n
C15a1 H151a1 1_555 1.001(7) n
C15a1 H152a1 1_555 1.000(7) n
C16a1 C15a1 1_555 1.521(4) n
C16a1 H161a1 1_555 1.000(7) n
C16a1 H162a1 1_555 1.000(7) n
C16a1 H163a1 1_555 1.000(7) n
C11 O1a1 1_555 1.47(2) n
C11 C21 1_555 1.502(4) n
C11 H111 1_555 1.000(7) n
C11 H121 1_555 1.000(7) n
C21 C11 1_555 1.502(4) n
C21 O1b1 1_555 1.474(4) n
C21 C31 1_555 1.501(4) n
C21 H211 1_555 1.001(7) n
O1b1 C21 1_555 1.474(4) n
O1b1 C1b1 1_555 1.333(4) n
C1b1 O1b1 1_555 1.333(4) n
C1b1 C2b1 1_555 1.500(4) n
C1b1 O2b1 1_555 1.203(4) n
C2b1 C1b1 1_555 1.500(4) n
C2b1 C3b1 1_555 1.520(4) n
C2b1 H21b1 1_555 1.001(7) n
C2b1 H22b1 1_555 1.000(6) n
O2b1 C1b1 1_555 1.203(4) n
C3b1 C2b1 1_555 1.520(4) n
C3b1 C4b1 1_555 1.521(4) n
C3b1 H31b1 1_555 1.000(7) n
C3b1 H32b1 1_555 1.000(7) n
C4b1 C3b1 1_555 1.521(4) n
C4b1 C5b1 1_555 1.521(4) n
C4b1 H41b1 1_555 1.000(7) n
C4b1 H42b1 1_555 1.000(7) n
C5b1 C4b1 1_555 1.521(4) n
C5b1 C6b1 1_555 1.520(4) n
C5b1 H51b1 1_555 0.999(7) n
C5b1 H52b1 1_555 0.999(7) n
C6b1 C5b1 1_555 1.520(4) n
C6b1 C7b1 1_555 1.522(4) n
C6b1 H61b1 1_555 1.000(7) n
C6b1 H62b1 1_555 1.000(7) n
C7b1 C6b1 1_555 1.522(4) n
C7b1 C8b1 1_555 1.522(4) n
C7b1 H71b1 1_555 1.000(7) n
C7b1 H72b1 1_555 0.999(7) n
C8b1 C7b1 1_555 1.522(4) n
C8b1 C9b1 1_555 1.519(4) n
C8b1 H81b1 1_555 1.000(7) n
C8b1 H82b1 1_555 1.000(7) n
C9b1 C8b1 1_555 1.519(4) n
C9b1 C10b1 1_555 1.519(4) n
C9b1 H91b1 1_555 0.999(7) n
C9b1 H92b1 1_555 1.000(7) n
C10b1 C9b1 1_555 1.519(4) n
C10b1 C11b1 1_555 1.519(4) n
C10b1 H101b1 1_555 0.999(7) n
C10b1 H102b1 1_555 0.999(7) n
C11b1 C10b1 1_555 1.519(4) n
C11b1 C12b1 1_555 1.521(4) n
C11b1 H111b1 1_555 1.000(7) n
C11b1 H112b1 1_555 1.000(7) n
C12b1 C11b1 1_555 1.521(4) n
C12b1 C13b1 1_555 1.521(4) n
C12b1 H121b1 1_555 1.000(7) n
C12b1 H122b1 1_555 1.000(7) n
C13b1 C12b1 1_555 1.521(4) n
C13b1 C14b1 1_555 1.521(4) n
C13b1 H131b1 1_555 1.000(7) n
C13b1 H132b1 1_555 1.000(7) n
C14b1 C13b1 1_555 1.521(4) n
C14b1 C15b1 1_555 1.522(4) n
C14b1 H141b1 1_555 1.000(7) n
C14b1 H142b1 1_555 0.999(7) n
C15b1 C14b1 1_555 1.522(4) n
C15b1 C16b1 1_555 1.521(4) n
C15b1 H151b1 1_555 1.000(7) n
C15b1 H152b1 1_555 1.000(7) n
C16b1 C15b1 1_555 1.521(4) n
C16b1 C17b1 1_555 1.523(4) n
C16b1 H161b1 1_555 1.000(7) n
C16b1 H162b1 1_555 1.000(7) n
C17b1 C16b1 1_555 1.523(4) n
C17b1 C18b1 1_555 1.522(4) n
C17b1 H171b1 1_555 1.000(7) n
C17b1 H172b1 1_555 1.000(7) n
C18b1 C17b1 1_555 1.522(4) n
C18b1 H181b1 1_555 1.000(7) n
C18b1 H182b1 1_555 1.001(7) n
C18b1 H183b1 1_555 1.000(7) n
C31 C21 1_555 1.501(4) n
C31 O1c1 1_555 1.471(4) n
C31 H311 1_555 1.001(7) n
C31 H321 1_555 1.000(8) n
O1c1 C31 1_555 1.471(4) n
O1c1 C1c1 1_555 1.329(4) n
C1c1 O1c1 1_555 1.329(4) n
C1c1 C2c1 1_555 1.501(4) n
C1c1 O2c1 1_555 1.199(4) n
C2c1 C1c1 1_555 1.501(4) n
C2c1 C3c1 1_555 1.522(4) n
C2c1 H21c1 1_555 1.000(7) n
C2c1 H22c1 1_555 0.999(6) n
O2c1 C1c1 1_555 1.199(4) n
C3c1 C2c1 1_555 1.522(4) n
C3c1 C4c1 1_555 1.521(4) n
C3c1 H31c1 1_555 0.999(7) n
C3c1 H32c1 1_555 0.999(6) n
C4c1 C3c1 1_555 1.521(4) n
C4c1 C5c1 1_555 1.521(4) n
C4c1 H41c1 1_555 1.000(6) n
C4c1 H42c1 1_555 1.000(7) n
C5c1 C4c1 1_555 1.521(4) n
C5c1 C6c1 1_555 1.522(4) n
C5c1 H51c1 1_555 1.000(6) n
C5c1 H52c1 1_555 1.000(7) n
C6c1 C5c1 1_555 1.522(4) n
C6c1 C7c1 1_555 1.520(4) n
C6c1 H61c1 1_555 1.000(6) n
C6c1 H62c1 1_555 1.000(7) n
C7c1 C6c1 1_555 1.520(4) n
C7c1 C8c1 1_555 1.519(4) n
C7c1 H71c1 1_555 0.999(6) n
C7c1 H72c1 1_555 1.000(7) n
C8c1 C7c1 1_555 1.519(4) n
C8c1 C9c1 1_555 1.518(4) n
C8c1 H81c1 1_555 0.999(6) n
C8c1 H82c1 1_555 0.999(7) n
C9c1 C8c1 1_555 1.518(4) n
C9c1 C10c1 1_555 1.520(4) n
C9c1 H91c1 1_555 1.000(6) n
C9c1 H92c1 1_555 0.999(7) n
C10c1 C9c1 1_555 1.520(4) n
C10c1 C11c1 1_555 1.520(4) n
C10c1 H101c1 1_555 1.000(6) n
C10c1 H102c1 1_555 1.000(7) n
C11c1 C10c1 1_555 1.520(4) n
C11c1 C12c1 1_555 1.522(4) n
C11c1 H111c1 1_555 1.000(6) n
C11c1 H112c1 1_555 1.000(7) n
C12c1 C11c1 1_555 1.522(4) n
C12c1 C13c1 1_555 1.522(4) n
C12c1 H121c1 1_555 1.000(6) n
C12c1 H122c1 1_555 1.000(7) n
C13c1 C12c1 1_555 1.522(4) n
C13c1 C14c1 1_555 1.522(4) n
C13c1 H131c1 1_555 0.999(6) n
C13c1 H132c1 1_555 0.999(7) n
C14c1 C13c1 1_555 1.522(4) n
C14c1 C15c1 1_555 1.524(4) n
C14c1 H141c1 1_555 1.000(6) n
C14c1 H142c1 1_555 1.000(7) n
C15c1 C14c1 1_555 1.524(4) n
C15c1 C16c1 1_555 1.522(4) n
C15c1 H151c1 1_555 1.000(7) n
C15c1 H152c1 1_555 1.000(7) n
C16c1 C15c1 1_555 1.522(4) n
C16c1 H161c1 1_555 1.000(7) n
C16c1 H162c1 1_555 1.000(7) n
C16c1 H163c1 1_555 1.001(8) n
H161a1 C16a1 1_555 1.000(7) n
H162a1 C16a1 1_555 1.000(7) n
H163a1 C16a1 1_555 1.000(7) n
H151a1 C15a1 1_555 1.001(7) n
H152a1 C15a1 1_555 1.000(7) n
H141a1 C14a1 1_555 0.999(7) n
H142a1 C14a1 1_555 1.000(7) n
H131a1 C13a1 1_555 1.000(7) n
H132a1 C13a1 1_555 1.000(7) n
H121a1 C12a1 1_555 0.999(7) n
H122a1 C12a1 1_555 1.000(7) n
H111a1 C11a1 1_555 0.999(7) n
H112a1 C11a1 1_555 1.000(7) n
H101a1 C10a1 1_555 1.000(7) n
H102a1 C10a1 1_555 1.000(7) n
H91a1 C9a1 1_555 1.000(7) n
H92a1 C9a1 1_555 0.999(7) n
H81a1 C8a1 1_555 0.999(7) n
H82a1 C8a1 1_555 1.000(7) n
H71a1 C7a1 1_555 0.999(7) n
H72a1 C7a1 1_555 1.000(7) n
H61a1 C6a1 1_555 0.999(7) n
H62a1 C6a1 1_555 1.000(7) n
H51a1 C5a1 1_555 1.000(7) n
H52a1 C5a1 1_555 1.000(7) n
H41a1 C4a1 1_555 1.000(7) n
H42a1 C4a1 1_555 1.000(7) n
H31a1 C3a1 1_555 0.999(7) n
H32a1 C3a1 1_555 0.999(7) n
H21a1 C2a1 1_555 1.000(7) n
H22a1 C2a1 1_555 1.000(7) n
H111 C11 1_555 1.000(7) n
H121 C11 1_555 1.000(7) n
H181b1 C18b1 1_555 1.000(7) n
H182b1 C18b1 1_555 1.001(7) n
H183b1 C18b1 1_555 1.000(7) n
H171b1 C17b1 1_555 1.000(7) n
H172b1 C17b1 1_555 1.000(7) n
H161b1 C16b1 1_555 1.000(7) n
H162b1 C16b1 1_555 1.000(7) n
H151b1 C15b1 1_555 1.000(7) n
H152b1 C15b1 1_555 1.000(7) n
H141b1 C14b1 1_555 1.000(7) n
H142b1 C14b1 1_555 0.999(7) n
H131b1 C13b1 1_555 1.000(7) n
H132b1 C13b1 1_555 1.000(7) n
H121b1 C12b1 1_555 1.000(7) n
H122b1 C12b1 1_555 1.000(7) n
H111b1 C11b1 1_555 1.000(7) n
H112b1 C11b1 1_555 1.000(7) n
H101b1 C10b1 1_555 0.999(7) n
H102b1 C10b1 1_555 0.999(7) n
H91b1 C9b1 1_555 0.999(7) n
H92b1 C9b1 1_555 1.000(7) n
H81b1 C8b1 1_555 1.000(7) n
H82b1 C8b1 1_555 1.000(7) n
H71b1 C7b1 1_555 1.000(7) n
H72b1 C7b1 1_555 0.999(7) n
H61b1 C6b1 1_555 1.000(7) n
H62b1 C6b1 1_555 1.000(7) n
H51b1 C5b1 1_555 0.999(7) n
H52b1 C5b1 1_555 0.999(7) n
H41b1 C4b1 1_555 1.000(7) n
H42b1 C4b1 1_555 1.000(7) n
H31b1 C3b1 1_555 1.000(7) n
H32b1 C3b1 1_555 1.000(7) n
H21b1 C2b1 1_555 1.001(7) n
H22b1 C2b1 1_555 1.000(6) n
H211 C21 1_555 1.001(7) n
H161c1 C16c1 1_555 1.000(7) n
H162c1 C16c1 1_555 1.000(7) n
H163c1 C16c1 1_555 1.001(8) n
H151c1 C15c1 1_555 1.000(7) n
H152c1 C15c1 1_555 1.000(7) n
H141c1 C14c1 1_555 1.000(6) n
H142c1 C14c1 1_555 1.000(7) n
H131c1 C13c1 1_555 0.999(6) n
H132c1 C13c1 1_555 0.999(7) n
H121c1 C12c1 1_555 1.000(6) n
H122c1 C12c1 1_555 1.000(7) n
H111c1 C11c1 1_555 1.000(6) n
H112c1 C11c1 1_555 1.000(7) n
H101c1 C10c1 1_555 1.000(6) n
H102c1 C10c1 1_555 1.000(7) n
H91c1 C9c1 1_555 1.000(6) n
H92c1 C9c1 1_555 0.999(7) n
H81c1 C8c1 1_555 0.999(6) n
H82c1 C8c1 1_555 0.999(7) n
H71c1 C7c1 1_555 0.999(6) n
H72c1 C7c1 1_555 1.000(7) n
H61c1 C6c1 1_555 1.000(6) n
H62c1 C6c1 1_555 1.000(7) n
H51c1 C5c1 1_555 1.000(6) n
H52c1 C5c1 1_555 1.000(7) n
H41c1 C4c1 1_555 1.000(6) n
H42c1 C4c1 1_555 1.000(7) n
H31c1 C3c1 1_555 0.999(7) n
H32c1 C3c1 1_555 0.999(6) n
H21c1 C2c1 1_555 1.000(7) n
H22c1 C2c1 1_555 0.999(6) n
H311 C31 1_555 1.001(7) n
H321 C31 1_555 1.000(8) n
O1a2 C1a2 1_555 1.329(4) n
O1a2 C12 1_555 1.471(4) n
C1a2 O1a2 1_555 1.329(4) n
C1a2 C2a2 1_555 1.500(4) n
C1a2 O2a2 1_555 1.200(5) n
C2a2 C1a2 1_555 1.500(4) n
C2a2 C3a2 1_555 1.522(4) n
C2a2 H21a2 1_555 1.000(7) n
C2a2 H22a2 1_555 1.000(7) n
O2a2 C1a2 1_555 1.200(5) n
C3a2 C2a2 1_555 1.522(4) n
C3a2 C4a2 1_555 1.522(4) n
C3a2 H31a2 1_555 0.999(7) n
C3a2 H32a2 1_555 0.999(7) n
C4a2 C3a2 1_555 1.522(4) n
C4a2 C5a2 1_555 1.523(4) n
C4a2 H41a2 1_555 1.000(7) n
C4a2 H42a2 1_555 0.999(7) n
C5a2 C4a2 1_555 1.523(4) n
C5a2 C6a2 1_555 1.523(4) n
C5a2 H51a2 1_555 1.000(7) n
C5a2 H52a2 1_555 1.001(7) n
C6a2 C5a2 1_555 1.523(4) n
C6a2 C7a2 1_555 1.520(4) n
C6a2 H61a2 1_555 1.000(7) n
C6a2 H62a2 1_555 0.999(7) n
C7a2 C6a2 1_555 1.520(4) n
C7a2 C8a2 1_555 1.519(4) n
C7a2 H71a2 1_555 0.999(7) n
C7a2 H72a2 1_555 0.999(7) n
C8a2 C7a2 1_555 1.519(4) n
C8a2 C9a2 1_555 1.519(4) n
C8a2 H81a2 1_555 1.000(7) n
C8a2 H82a2 1_555 0.999(7) n
C9a2 C8a2 1_555 1.519(4) n
C9a2 C10a2 1_555 1.522(4) n
C9a2 H91a2 1_555 0.999(7) n
C9a2 H92a2 1_555 1.000(7) n
C10a2 C9a2 1_555 1.522(4) n
C10a2 C11a2 1_555 1.520(4) n
C10a2 H101a2 1_555 1.000(7) n
C10a2 H102a2 1_555 1.000(7) n
C11a2 C10a2 1_555 1.520(4) n
C11a2 C12a2 1_555 1.520(4) n
C11a2 H111a2 1_555 1.000(7) n
C11a2 H112a2 1_555 0.999(7) n
C12a2 C11a2 1_555 1.520(4) n
C12a2 C13a2 1_555 1.521(4) n
C12a2 H121a2 1_555 0.999(7) n
C12a2 H122a2 1_555 1.000(7) n
C13a2 C12a2 1_555 1.521(4) n
C13a2 C14a2 1_555 1.520(4) n
C13a2 H131a2 1_555 0.999(7) n
C13a2 H132a2 1_555 1.000(7) n
C14a2 C13a2 1_555 1.520(4) n
C14a2 C15a2 1_555 1.520(4) n
C14a2 H141a2 1_555 1.000(7) n
C14a2 H142a2 1_555 1.000(7) n
C15a2 C14a2 1_555 1.520(4) n
C15a2 C16a2 1_555 1.521(4) n
C15a2 H151a2 1_555 1.000(7) n
C15a2 H152a2 1_555 1.001(7) n
C16a2 C15a2 1_555 1.521(4) n
C16a2 H161a2 1_555 1.001(7) n
C16a2 H162a2 1_555 1.000(7) n
C16a2 H163a2 1_555 1.000(7) n
C12 O1a2 1_555 1.471(4) n
C12 C22 1_555 1.501(4) n
C12 H112 1_555 1.000(7) n
C12 H122 1_555 1.000(7) n
C22 C12 1_555 1.501(4) n
C22 O1b2 1_555 1.473(4) n
C22 C32 1_555 1.501(4) n
C22 H212 1_555 1.001(7) n
O1b2 C22 1_555 1.473(4) n
O1b2 C1b2 1_555 1.332(4) n
C1b2 O1b2 1_555 1.332(4) n
C1b2 C2b2 1_555 1.498(4) n
C1b2 O2b2 1_555 1.201(3) n
C2b2 C1b2 1_555 1.498(4) n
C2b2 C3b2 1_555 1.520(4) n
C2b2 H21b2 1_555 1.000(6) n
C2b2 H22b2 1_555 1.001(7) n
O2b2 C1b2 1_555 1.201(3) n
C3b2 C2b2 1_555 1.520(4) n
C3b2 C4b2 1_555 1.521(3) n
C3b2 H31b2 1_555 1.000(7) n
C3b2 H32b2 1_555 1.000(7) n
C4b2 C3b2 1_555 1.521(3) n
C4b2 C5b2 1_555 1.521(4) n
C4b2 H41b2 1_555 0.999(7) n
C4b2 H42b2 1_555 1.000(7) n
C5b2 C4b2 1_555 1.521(4) n
C5b2 C6b2 1_555 1.521(3) n
C5b2 H51b2 1_555 0.999(7) n
C5b2 H52b2 1_555 1.000(7) n
C6b2 C5b2 1_555 1.521(3) n
C6b2 C7b2 1_555 1.522(4) n
C6b2 H61b2 1_555 1.000(7) n
C6b2 H62b2 1_555 0.999(7) n
C7b2 C6b2 1_555 1.522(4) n
C7b2 C8b2 1_555 1.522(3) n
C7b2 H71b2 1_555 1.000(7) n
C7b2 H72b2 1_555 1.001(7) n
C8b2 C7b2 1_555 1.522(3) n
C8b2 C9b2 1_555 1.520(4) n
C8b2 H81b2 1_555 0.999(7) n
C8b2 H82b2 1_555 1.000(7) n
C9b2 C8b2 1_555 1.520(4) n
C9b2 C10b2 1_555 1.519(3) n
C9b2 H91b2 1_555 0.999(7) n
C9b2 H92b2 1_555 1.000(7) n
C10b2 C9b2 1_555 1.519(3) n
C10b2 C11b2 1_555 1.520(4) n
C10b2 H101b2 1_555 0.999(7) n
C10b2 H102b2 1_555 0.999(7) n
C11b2 C10b2 1_555 1.520(4) n
C11b2 C12b2 1_555 1.521(3) n
C11b2 H111b2 1_555 1.000(7) n
C11b2 H112b2 1_555 0.999(7) n
C12b2 C11b2 1_555 1.521(3) n
C12b2 C13b2 1_555 1.520(4) n
C12b2 H121b2 1_555 1.000(7) n
C12b2 H122b2 1_555 0.999(7) n
C13b2 C12b2 1_555 1.520(4) n
C13b2 C14b2 1_555 1.520(3) n
C13b2 H131b2 1_555 1.000(7) n
C13b2 H132b2 1_555 1.000(7) n
C14b2 C13b2 1_555 1.520(3) n
C14b2 C15b2 1_555 1.521(4) n
C14b2 H141b2 1_555 0.999(7) n
C14b2 H142b2 1_555 0.999(7) n
C15b2 C14b2 1_555 1.521(4) n
C15b2 C16b2 1_555 1.521(3) n
C15b2 H151b2 1_555 0.999(7) n
C15b2 H152b2 1_555 1.000(7) n
C16b2 C15b2 1_555 1.521(3) n
C16b2 C17b2 1_555 1.521(4) n
C16b2 H161b2 1_555 1.000(7) n
C16b2 H162b2 1_555 1.000(7) n
C17b2 C16b2 1_555 1.521(4) n
C17b2 C18b2 1_555 1.522(4) n
C17b2 H171b2 1_555 1.000(7) n
C17b2 H172b2 1_555 1.000(7) n
C18b2 C17b2 1_555 1.522(4) n
C18b2 H181b2 1_555 1.000(7) n
C18b2 H182b2 1_555 1.000(7) n
C18b2 H183b2 1_555 1.000(7) n
C32 C22 1_555 1.501(4) n
C32 O1c2 1_555 1.471(4) n
C32 H312 1_555 1.001(8) n
C32 H322 1_555 1.000(8) n
O1c2 C32 1_555 1.471(4) n
O1c2 C1c2 1_555 1.330(4) n
C1c2 O1c2 1_555 1.330(4) n
C1c2 C2c2 1_555 1.502(4) n
C1c2 O2c2 1_555 1.199(4) n
C2c2 C1c2 1_555 1.502(4) n
C2c2 C3c2 1_555 1.521(4) n
C2c2 H21c2 1_555 1.000(7) n
C2c2 H22c2 1_555 1.000(7) n
O2c2 C1c2 1_555 1.199(4) n
C3c2 C2c2 1_555 1.521(4) n
C3c2 C4c2 1_555 1.521(4) n
C3c2 H31c2 1_555 0.999(7) n
C3c2 H32c2 1_555 1.000(7) n
C4c2 C3c2 1_555 1.521(4) n
C4c2 C5c2 1_555 1.521(4) n
C4c2 H41c2 1_555 1.000(7) n
C4c2 H42c2 1_555 1.000(7) n
C5c2 C4c2 1_555 1.521(4) n
C5c2 C6c2 1_555 1.522(4) n
C5c2 H51c2 1_555 0.999(7) n
C5c2 H52c2 1_555 1.000(7) n
C6c2 C5c2 1_555 1.522(4) n
C6c2 C7c2 1_555 1.521(4) n
C6c2 H61c2 1_555 1.000(7) n
C6c2 H62c2 1_555 1.000(7) n
C7c2 C6c2 1_555 1.521(4) n
C7c2 C8c2 1_555 1.519(4) n
C7c2 H71c2 1_555 1.000(7) n
C7c2 H72c2 1_555 0.999(7) n
C8c2 C7c2 1_555 1.519(4) n
C8c2 C9c2 1_555 1.519(4) n
C8c2 H81c2 1_555 0.999(7) n
C8c2 H82c2 1_555 0.999(7) n
C9c2 C8c2 1_555 1.519(4) n
C9c2 C10c2 1_555 1.519(4) n
C9c2 H91c2 1_555 1.000(7) n
C9c2 H92c2 1_555 0.999(7) n
C10c2 C9c2 1_555 1.519(4) n
C10c2 C11c2 1_555 1.520(4) n
C10c2 H101c2 1_555 1.000(7) n
C10c2 H102c2 1_555 0.999(7) n
C11c2 C10c2 1_555 1.520(4) n
C11c2 C12c2 1_555 1.522(4) n
C11c2 H111c2 1_555 1.000(7) n
C11c2 H112c2 1_555 1.000(7) n
C12c2 C11c2 1_555 1.522(4) n
C12c2 C13c2 1_555 1.521(4) n
C12c2 H121c2 1_555 1.000(7) n
C12c2 H122c2 1_555 1.000(7) n
C13c2 C12c2 1_555 1.521(4) n
C13c2 C14c2 1_555 1.522(4) n
C13c2 H131c2 1_555 1.000(7) n
C13c2 H132c2 1_555 1.000(7) n
C14c2 C13c2 1_555 1.522(4) n
C14c2 C15c2 1_555 1.522(4) n
C14c2 H141c2 1_555 1.000(7) n
C14c2 H142c2 1_555 0.999(7) n
C15c2 C14c2 1_555 1.522(4) n
C15c2 C16c2 1_555 1.521(4) n
C15c2 H151c2 1_555 1.000(7) n
C15c2 H152c2 1_555 1.000(7) n
C16c2 C15c2 1_555 1.521(4) n
C16c2 H161c2 1_555 1.000(7) n
C16c2 H162c2 1_555 1.000(7) n
C16c2 H163c2 1_555 1.001(8) n
H161a2 C16a2 1_555 1.001(7) n
H162a2 C16a2 1_555 1.000(7) n
H163a2 C16a2 1_555 1.000(7) n
H151a2 C15a2 1_555 1.000(7) n
H152a2 C15a2 1_555 1.001(7) n
H141a2 C14a2 1_555 1.000(7) n
H142a2 C14a2 1_555 1.000(7) n
H131a2 C13a2 1_555 0.999(7) n
H132a2 C13a2 1_555 1.000(7) n
H121a2 C12a2 1_555 0.999(7) n
H122a2 C12a2 1_555 1.000(7) n
H111a2 C11a2 1_555 1.000(7) n
H112a2 C11a2 1_555 0.999(7) n
H101a2 C10a2 1_555 1.000(7) n
H102a2 C10a2 1_555 1.000(7) n
H91a2 C9a2 1_555 0.999(7) n
H92a2 C9a2 1_555 1.000(7) n
H81a2 C8a2 1_555 1.000(7) n
H82a2 C8a2 1_555 0.999(7) n
H71a2 C7a2 1_555 0.999(7) n
H72a2 C7a2 1_555 0.999(7) n
H61a2 C6a2 1_555 1.000(7) n
H62a2 C6a2 1_555 0.999(7) n
H51a2 C5a2 1_555 1.000(7) n
H52a2 C5a2 1_555 1.001(7) n
H41a2 C4a2 1_555 1.000(7) n
H42a2 C4a2 1_555 0.999(7) n
H31a2 C3a2 1_555 0.999(7) n
H32a2 C3a2 1_555 0.999(7) n
H21a2 C2a2 1_555 1.000(7) n
H22a2 C2a2 1_555 1.000(7) n
H112 C12 1_555 1.000(7) n
H122 C12 1_555 1.000(7) n
H181b2 C18b2 1_555 1.000(7) n
H182b2 C18b2 1_555 1.000(7) n
H183b2 C18b2 1_555 1.000(7) n
H171b2 C17b2 1_555 1.000(7) n
H172b2 C17b2 1_555 1.000(7) n
H161b2 C16b2 1_555 1.000(7) n
H162b2 C16b2 1_555 1.000(7) n
H151b2 C15b2 1_555 0.999(7) n
H152b2 C15b2 1_555 1.000(7) n
H141b2 C14b2 1_555 0.999(7) n
H142b2 C14b2 1_555 0.999(7) n
H131b2 C13b2 1_555 1.000(7) n
H132b2 C13b2 1_555 1.000(7) n
H121b2 C12b2 1_555 1.000(7) n
H122b2 C12b2 1_555 0.999(7) n
H111b2 C11b2 1_555 1.000(7) n
H112b2 C11b2 1_555 0.999(7) n
H101b2 C10b2 1_555 0.999(7) n
H102b2 C10b2 1_555 0.999(7) n
H91b2 C9b2 1_555 0.999(7) n
H92b2 C9b2 1_555 1.000(7) n
H81b2 C8b2 1_555 0.999(7) n
H82b2 C8b2 1_555 1.000(7) n
H71b2 C7b2 1_555 1.000(7) n
H72b2 C7b2 1_555 1.001(7) n
H61b2 C6b2 1_555 1.000(7) n
H62b2 C6b2 1_555 0.999(7) n
H51b2 C5b2 1_555 0.999(7) n
H52b2 C5b2 1_555 1.000(7) n
H41b2 C4b2 1_555 0.999(7) n
H42b2 C4b2 1_555 1.000(7) n
H31b2 C3b2 1_555 1.000(7) n
H32b2 C3b2 1_555 1.000(7) n
H21b2 C2b2 1_555 1.000(6) n
H22b2 C2b2 1_555 1.001(7) n
H212 C22 1_555 1.001(7) n
H161c2 C16c2 1_555 1.000(7) n
H162c2 C16c2 1_555 1.000(7) n
H163c2 C16c2 1_555 1.001(8) n
H151c2 C15c2 1_555 1.000(7) n
H152c2 C15c2 1_555 1.000(7) n
H141c2 C14c2 1_555 1.000(7) n
H142c2 C14c2 1_555 0.999(7) n
H131c2 C13c2 1_555 1.000(7) n
H132c2 C13c2 1_555 1.000(7) n
H121c2 C12c2 1_555 1.000(7) n
H122c2 C12c2 1_555 1.000(7) n
H111c2 C11c2 1_555 1.000(7) n
H112c2 C11c2 1_555 1.000(7) n
H101c2 C10c2 1_555 1.000(7) n
H102c2 C10c2 1_555 0.999(7) n
H91c2 C9c2 1_555 1.000(7) n
H92c2 C9c2 1_555 0.999(7) n
H81c2 C8c2 1_555 0.999(7) n
H82c2 C8c2 1_555 0.999(7) n
H71c2 C7c2 1_555 1.000(7) n
H72c2 C7c2 1_555 0.999(7) n
H61c2 C6c2 1_555 1.000(7) n
H62c2 C6c2 1_555 1.000(7) n
H51c2 C5c2 1_555 0.999(7) n
H52c2 C5c2 1_555 1.000(7) n
H41c2 C4c2 1_555 1.000(7) n
H42c2 C4c2 1_555 1.000(7) n
H31c2 C3c2 1_555 0.999(7) n
H32c2 C3c2 1_555 1.000(7) n
H21c2 C2c2 1_555 1.000(7) n
H22c2 C2c2 1_555 1.000(7) n
H312 C32 1_555 1.001(8) n
H322 C32 1_555 1.000(8) n
